data_7719772
loop_
_publ_author_name
'Teixeira, Ricardo G.'
'Stenico, L&#xed;via'
'Fontrodona, Xavier'
'Romero, Isabel'
'Starosta, Rados&#x142;aw'
'Moreno, Maria Jo&#xe3;o'
'Tomaz, Ana Isabel'
'Gomes-da-Silva, L&#xed;gia C'
'Valente, Andreia'

_publ_section_title
;
 Lysosome-targeted Ru(II)-cyclopentadienyl organometallic anticancer
 complexes.
;
_journal_issue 2
_journal_name_full 'Dalton transactions (Cambridge, England : 2003)'
_journal_page_first 594
_journal_page_last 610
_journal_paper_doi 10.1039/d5dt01975c
_journal_volume 55
_journal_year 2026
_chemical_formula_moiety 'C40 H39 N7 O5 P Ru, F6 P, 2(C H2 Cl2)'
_chemical_formula_sum 'C42 H43 Cl4 F6 N7 O5 P2 Ru'
_chemical_formula_weight 1144.64
_space_group_crystal_system triclinic
_space_group_IT_number 2
_space_group_name_Hall '-P 1'
_space_group_name_H-M_alt 'P -1'
_atom_sites_solution_hydrogens geom
_audit_update_record
;
2025-10-21 deposited with the CCDC.	2025-10-27 downloaded from the CCDC.
;
_cell_angle_alpha 70.752(2)
_cell_angle_beta 85.908(2)
_cell_angle_gamma 88.956(2)
_cell_formula_units_Z 4
_cell_length_a 11.8831(7)
_cell_length_b 19.9377(11)
_cell_length_c 20.9074(12)
_cell_measurement_reflns_used 9848
_cell_measurement_temperature 100.(2)
_cell_measurement_theta_max 28.0190
_cell_measurement_theta_min 2.7796
_cell_volume 4664.5(5)
_computing_cell_refinement 'Bruker SAINT'
_computing_data_collection 'Bruker APEX3'
_computing_data_reduction 'Bruker SAINT'
_computing_molecular_graphics 'shelXle (C.B. Huebschle, rev 1365)'
_computing_publication_material 'Bruker SHELXTL'
_computing_structure_refinement 'SHELXL-2019/1 (Sheldrick, 2019)'
_computing_structure_solution 'SHELXS-97 (Sheldrick 2008)'
_diffrn_ambient_temperature 100.(2)
_diffrn_detector CPAD
_diffrn_detector_area_resol_mean 7.3910
_diffrn_detector_type 'PHOTON II'
_diffrn_measured_fraction_theta_full 0.993
_diffrn_measured_fraction_theta_max 0.993
_diffrn_measurement_device 'three-circle diffractometer'
_diffrn_measurement_device_type 'D8 QUEST ECO'
_diffrn_measurement_method '\f and \w scans'
_diffrn_radiation_monochromator 'doubly curved silicon crystal Bruker Triumph'
_diffrn_radiation_type 'Mo K\a'
_diffrn_radiation_wavelength 0.71073
_diffrn_reflns_av_R_equivalents 0.0622
_diffrn_reflns_av_unetI/netI 0.0433
_diffrn_reflns_limit_h_max 15
_diffrn_reflns_limit_h_min -15
_diffrn_reflns_limit_k_max 26
_diffrn_reflns_limit_k_min -26
_diffrn_reflns_limit_l_max 27
_diffrn_reflns_limit_l_min -27
_diffrn_reflns_number 176238
_diffrn_reflns_theta_full 25.24
_diffrn_reflns_theta_max 28.43
_diffrn_reflns_theta_min 2.63
_diffrn_source_current 20
_diffrn_source_type 'Ceramic x-ray tube'
_diffrn_source_voltage 50
_exptl_absorpt_coefficient_mu 0.711
_exptl_absorpt_correction_T_max 0.93
_exptl_absorpt_correction_T_min 0.85
_exptl_absorpt_correction_type multi-scan
_exptl_absorpt_process_details
;
SADABS-2016/2 - Bruker AXS area detector scaling and absorption correction
;
_exptl_crystal_colour orange
_exptl_crystal_density_diffrn 1.630
_exptl_crystal_density_method 'not measured'
_exptl_crystal_description block
_exptl_crystal_F_000 2320
_exptl_crystal_size_max 0.200
_exptl_crystal_size_mid 0.170
_exptl_crystal_size_min 0.100
_refine_diff_density_max 1.760
_refine_diff_density_min -1.669
_refine_ls_extinction_method none
_refine_ls_goodness_of_fit_ref 1.136
_refine_ls_hydrogen_treatment constr
_refine_ls_matrix_type full
_refine_ls_number_parameters 1468
_refine_ls_number_reflns 23334
_refine_ls_number_restraints 186
_refine_ls_restrained_S_all 1.135
_refine_ls_R_factor_all 0.1013
_refine_ls_R_factor_gt 0.0715
_refine_ls_shift/su_max 0.001
_refine_ls_shift/su_mean 0.000
_refine_ls_structure_factor_coef Fsqd
_refine_ls_weighting_details 'w=1/[\s^2^(Fo^2^)+(0.0386P)^2^+31.1981P] where P=(Fo^2^+2Fc^2^)/3'
_refine_ls_weighting_scheme calc
_refine_ls_wR_factor_gt 0.1599
_refine_ls_wR_factor_ref 0.1781
_reflns_Friedel_coverage 0.000
_reflns_number_gt 17730
_reflns_number_total 23334
_reflns_threshold_expression 'I > 2\s(I)'
_cod_data_source_file d5dt01975c2.cif
_cod_data_source_block RT322
_cod_depositor_comments
;
The following automatic conversions were performed:

data item '_exptl_absorpt_correction_type' value 'Multi-Scan' was
changed to 'multi-scan' in accordance with the
/home/data/users/saulius/crontab/automatic-downloads/rss-feeds/RSC/lib/dictionaries/cif_core.dic
dictionary named 'cif_core.dic' version 2.4.2 last updated on
2011-04-26.

Automatic conversion script
Id: cif_fix_values 8170 2020-07-09 18:12:32Z antanas 

 Adding full bibliography for 7719770--7719772.cif.
;
_cod_database_code 7719772

loop_
_space_group_symop_operation_xyz
'x, y, z'
'-x, -y, -z'

loop_
_atom_site_type_symbol
_atom_site_label
_atom_site_fract_x
_atom_site_fract_y
_atom_site_fract_z
_atom_site_U_iso_or_equiv
_atom_site_adp_type
_atom_site_calc_flag
_atom_site_refinement_flags_adp
_atom_site_refinement_flags_occupancy
_atom_site_refinement_flags_posn
_atom_site_occupancy
_atom_site_disorder_assembly
_atom_site_disorder_group
Ru Ru1 0.70305(4) 0.04933(2) 0.64608(2) 0.02472(10) Uani d . . . 1.000000 . .
P P23 0.68278(12) 0.05856(6) 0.75324(6) 0.0243(3) Uani d . . . 1.000000 . .
O O19 0.4463(3) 0.33567(18) 0.55523(19) 0.0259(7) Uani d . . . 1.000000 . .
O O21 1.0605(3) 0.2929(2) 0.5682(2) 0.0314(8) Uani d . . . 1.000000 . .
O O50 1.2930(3) -0.2182(3) 0.9366(3) 0.0565(14) Uani d . . . 1.000000 . .
O O53 1.1267(5) -0.4902(3) 0.9817(4) 0.086(2) Uani d . . . 1.000000 . .
O O54 1.2796(4) -0.4357(3) 0.9883(2) 0.0534(13) Uani d . . . 1.000000 . .
N N7 0.6106(3) 0.1422(2) 0.61013(19) 0.0192(8) Uani d . . . 1.000000 . .
N N18 0.8249(4) 0.1302(2) 0.6203(2) 0.0229(8) Uani d . . . 1.000000 . .
N N37 0.8542(4) -0.0373(2) 0.8042(2) 0.0271(9) Uani d . . . 1.000000 . .
N N40 0.9626(4) -0.1699(2) 0.8657(2) 0.0298(10) Uani d . . . 1.000000 . .
N N49 1.1967(4) -0.1860(3) 0.9097(3) 0.0420(13) Uani d . . . 1.000000 . .
N N51 1.2867(4) -0.2916(4) 0.9564(3) 0.0504(15) Uani d . . . 1.000000 . .
N N52 1.1807(5) -0.4362(3) 0.9767(3) 0.0492(14) Uani d . . . 1.000000 . .
C C2 0.6024(5) -0.0385(3) 0.6371(3) 0.0315(12) Uani d . . . 1.000000 . .
H H2 0.519046 -0.045632 0.646892 0.038000 Uiso calc U . R 1.000000 . .
C C3 0.6600(7) -0.0028(3) 0.5727(3) 0.0447(17) Uani d . . . 1.000000 . .
H H3 0.623475 0.020608 0.529285 0.054000 Uiso calc U . R 1.000000 . .
C C4 0.7760(7) -0.0085(3) 0.5801(3) 0.0460(18) Uani d . . . 1.000000 . .
H H4 0.836024 0.010304 0.542559 0.055000 Uiso calc U . R 1.000000 . .
C C5 0.7958(5) -0.0472(3) 0.6493(3) 0.0359(13) Uani d . . . 1.000000 . .
H H5 0.870527 -0.061932 0.668462 0.043000 Uiso calc U . R 1.000000 . .
C C6 0.6878(5) -0.0657(2) 0.6839(3) 0.0281(11) Uani d . . . 1.000000 . .
H H6 0.673650 -0.095334 0.732656 0.034000 Uiso calc U . R 1.000000 . .
C C8 0.4978(4) 0.1445(3) 0.6080(2) 0.0243(10) Uani d . . . 1.000000 . .
H H8 0.457714 0.100894 0.619514 0.029000 Uiso calc U . R 1.000000 . .
C C9 0.4374(4) 0.2066(3) 0.5902(2) 0.0240(10) Uani d . . . 1.000000 . .
H H9 0.357510 0.205690 0.589805 0.029000 Uiso calc U . R 1.000000 . .
C C10 0.4952(4) 0.2710(3) 0.5728(2) 0.0208(9) Uani d . . . 1.000000 . .
C C11 0.6117(4) 0.2700(2) 0.5729(2) 0.0192(9) Uani d . . . 1.000000 . .
H H11 0.653339 0.313233 0.560017 0.023000 Uiso calc U . R 1.000000 . .
C C12 0.6661(4) 0.2061(2) 0.5919(2) 0.0195(9) Uani d . . . 1.000000 . .
C C13 0.7897(4) 0.1981(2) 0.5955(2) 0.0197(9) Uani d . . . 1.000000 . .
C C14 0.8647(4) 0.2555(3) 0.5774(2) 0.0211(9) Uani d . . . 1.000000 . .
H H14 0.837743 0.302809 0.561130 0.025000 Uiso calc U . R 1.000000 . .
C C15 0.9795(4) 0.2422(3) 0.5838(3) 0.0268(10) Uani d . . . 1.000000 . .
C C16 1.0153(5) 0.1720(3) 0.6080(3) 0.0299(11) Uani d . . . 1.000000 . .
H H16 1.093235 0.161463 0.612165 0.036000 Uiso calc U . R 1.000000 . .
C C17 0.9369(5) 0.1183(3) 0.6258(3) 0.0298(11) Uani d . . . 1.000000 . .
H H17 0.962261 0.070642 0.642702 0.036000 Uiso calc U . R 1.000000 . .
C C20 0.3242(4) 0.3367(3) 0.5584(3) 0.0314(12) Uani d . . . 1.000000 . .
H H20A 0.294457 0.311380 0.604944 0.047000 Uiso calc U . R 1.000000 . .
H H20B 0.297377 0.313404 0.527685 0.047000 Uiso calc U . R 1.000000 . .
H H20C 0.298078 0.385995 0.544685 0.047000 Uiso calc U . R 1.000000 . .
C C22 1.0242(5) 0.3653(3) 0.5517(3) 0.0365(13) Uani d . . . 1.000000 . .
H H22A 1.090263 0.396590 0.542518 0.055000 Uiso calc U . R 1.000000 . .
H H22B 0.976955 0.370835 0.590020 0.055000 Uiso calc U . R 1.000000 . .
H H22C 0.980553 0.377850 0.511412 0.055000 Uiso calc U . R 1.000000 . .
C C24 0.5642(4) 0.0132(3) 0.8107(2) 0.0236(10) Uani d . . . 1.000000 . .
C C25 0.4774(5) -0.0136(3) 0.7855(3) 0.0329(12) Uani d . . . 1.000000 . .
H H25 0.481148 -0.009545 0.738853 0.039000 Uiso calc U . R 1.000000 . .
C C26 0.3856(5) -0.0462(4) 0.8274(3) 0.0404(14) Uani d . . . 1.000000 . .
H H26 0.326854 -0.064561 0.809304 0.048000 Uiso calc U . R 1.000000 . .
C C27 0.3778(5) -0.0524(3) 0.8952(3) 0.0355(13) Uani d . . . 1.000000 . .
H H27 0.314283 -0.075110 0.923809 0.043000 Uiso calc U . R 1.000000 . .
C C28 0.4635(5) -0.0253(3) 0.9212(3) 0.0301(11) Uani d . . . 1.000000 . .
H H28 0.458645 -0.029598 0.967901 0.036000 Uiso calc U . R 1.000000 . .
C C29 0.5562(5) 0.0079(3) 0.8797(2) 0.0270(10) Uani d . . . 1.000000 . .
H H29 0.614119 0.027101 0.897642 0.032000 Uiso calc U . R 1.000000 . .
C C30 0.6773(15) 0.1500(9) 0.7543(8) 0.022(3) Uani d U P . 0.67(3) A 1
C C31 0.5688(15) 0.1792(7) 0.7570(7) 0.027(3) Uani d U P . 0.67(3) A 1
H H31 0.504583 0.148901 0.765969 0.033000 Uiso calc U P R 0.67(3) A 1
C C32 0.5531(14) 0.2525(7) 0.7467(6) 0.032(3) Uani d U P . 0.67(3) A 1
H H32 0.479331 0.271078 0.748996 0.038000 Uiso calc U P R 0.67(3) A 1
C C33 0.6448(17) 0.2960(6) 0.7336(6) 0.030(3) Uani d U P . 0.67(3) A 1
H H33 0.635112 0.345437 0.725473 0.036000 Uiso calc U P R 0.67(3) A 1
C C34 0.7518(15) 0.2683(5) 0.7321(5) 0.029(3) Uani d U P . 0.67(3) A 1
H H34 0.815143 0.299249 0.723331 0.034000 Uiso calc U P R 0.67(3) A 1
C C35 0.7698(15) 0.1955(8) 0.7431(8) 0.028(3) Uani d U P . 0.67(3) A 1
H H35 0.844333 0.177542 0.742971 0.034000 Uiso calc U P R 0.67(3) A 1
C C30' 0.642(2) 0.1508(16) 0.7546(15) 0.011(5) Uani d U P . 0.33(3) A 2
C C31' 0.530(2) 0.1716(12) 0.7564(12) 0.014(4) Uani d U P . 0.33(3) A 2
H H31' 0.470692 0.138167 0.764264 0.017000 Uiso calc U P R 0.33(3) A 2
C C32' 0.508(3) 0.2434(12) 0.7464(12) 0.028(5) Uani d U P . 0.33(3) A 2
H H32' 0.432293 0.259337 0.747302 0.033000 Uiso calc U P R 0.33(3) A 2
C C33' 0.596(3) 0.2914(14) 0.7351(12) 0.029(5) Uani d U P . 0.33(3) A 2
H H33' 0.578879 0.339916 0.727786 0.034000 Uiso calc U P R 0.33(3) A 2
C C34' 0.701(3) 0.2729(12) 0.7342(10) 0.025(5) Uani d U P . 0.33(3) A 2
H H34' 0.759132 0.307377 0.727759 0.030000 Uiso calc U P R 0.33(3) A 2
C C35' 0.732(2) 0.1980(14) 0.7431(13) 0.015(5) Uani d U P . 0.33(3) A 2
H H35' 0.807960 0.183069 0.741197 0.018000 Uiso calc U P R 0.33(3) A 2
C C36 0.8091(5) 0.0314(3) 0.8020(3) 0.0272(11) Uani d . . . 1.000000 . .
H H36A 0.868759 0.067782 0.781853 0.033000 Uiso calc U . R 1.000000 . .
H H36B 0.790021 0.030609 0.849078 0.033000 Uiso calc U . R 1.000000 . .
C C38 0.9745(5) -0.0409(3) 0.8162(3) 0.0314(12) Uani d . . . 1.000000 . .
H H38A 0.984588 -0.035204 0.860668 0.038000 Uiso calc U . R 1.000000 . .
H H38B 1.015212 -0.001608 0.780576 0.038000 Uiso calc U . R 1.000000 . .
C C39 1.0233(5) -0.1104(3) 0.8154(3) 0.0380(13) Uani d . . . 1.000000 . .
H H39A 1.018924 -0.114313 0.769625 0.046000 Uiso calc U . R 1.000000 . .
H H39B 1.103761 -0.112271 0.825181 0.046000 Uiso calc U . R 1.000000 . .
C C41 0.8414(4) -0.1670(3) 0.8573(3) 0.0315(12) Uani d . . . 1.000000 . .
H H41A 0.802563 -0.205466 0.894722 0.038000 Uiso calc U . R 1.000000 . .
H H41B 0.827067 -0.174122 0.813881 0.038000 Uiso calc U . R 1.000000 . .
C C42 0.7957(4) -0.0957(3) 0.8574(3) 0.0282(11) Uani d . . . 1.000000 . .
H H42A 0.714085 -0.093591 0.850263 0.034000 Uiso calc U . R 1.000000 . .
H H42B 0.805020 -0.090438 0.902207 0.034000 Uiso calc U . R 1.000000 . .
C C43 1.0124(4) -0.2338(3) 0.8933(3) 0.0287(11) Uani d . . . 1.000000 . .
C C44 1.1286(4) -0.2379(3) 0.9122(3) 0.0302(11) Uani d . . . 1.000000 . .
C C45 1.1838(4) -0.3045(3) 0.9420(3) 0.0332(12) Uani d . . . 1.000000 . .
C C46 1.1246(5) -0.3683(3) 0.9521(3) 0.0366(13) Uani d . . . 1.000000 . .
C C47 1.0146(5) -0.3639(3) 0.9361(3) 0.0384(13) Uani d . . . 1.000000 . .
H H47 0.973574 -0.406688 0.943946 0.046000 Uiso calc U . R 1.000000 . .
C C48 0.9597(5) -0.2986(3) 0.9082(3) 0.0327(12) Uani d . . . 1.000000 . .
H H48 0.882492 -0.299239 0.899348 0.039000 Uiso calc U . R 1.000000 . .
C C1U 0.1713(12) 0.1316(9) 0.8005(8) 0.052(3) Uani d . P . 0.633(5) B 1
H H1UA 0.179455 0.093703 0.779592 0.062000 Uiso calc U P R 0.633(5) B 1
H H1UB 0.189871 0.110967 0.848481 0.062000 Uiso calc U P R 0.633(5) B 1
Cl Cl2U 0.2651(3) 0.1994(3) 0.7586(3) 0.121(2) Uani d . P . 0.633(5) B 1
Cl Cl3U 0.0338(2) 0.1603(2) 0.79775(16) 0.0599(10) Uani d . P . 0.633(5) B 1
C C1" 0.159(3) 0.1518(16) 0.8175(14) 0.069(9) Uani d . P . 0.367(5) B 2
H H1A" 0.219552 0.162731 0.842386 0.083000 Uiso calc U P R 0.367(5) B 2
H H2A" 0.102995 0.120163 0.850894 0.083000 Uiso calc U P R 0.367(5) B 2
Cl Cl2" 0.2138(5) 0.1102(3) 0.7615(3) 0.0673(18) Uani d . P . 0.367(5) B 2
Cl Cl3" 0.0911(10) 0.2325(5) 0.7694(4) 0.125(4) Uani d . P . 0.367(5) B 2
Ru Ru1A 0.69522(3) 0.44588(2) 0.35761(2) 0.02043(9) Uani d . . . 1.000000 . .
P P23A 0.69945(11) 0.44814(8) 0.24686(6) 0.0277(3) Uani d . . . 1.000000 . .
O O19A 0.4105(3) 0.16848(19) 0.4395(2) 0.0286(8) Uani d . . . 1.000000 . .
O O21A 1.0297(3) 0.19355(19) 0.4277(2) 0.0310(8) Uani d . . . 1.000000 . .
O O50A 1.2962(3) 0.7628(3) 0.1063(2) 0.0491(12) Uani d . . . 1.000000 . .
O O53A 1.2130(4) 0.9772(3) 0.0211(2) 0.0489(12) Uani d . . . 1.000000 . .
O O54A 1.0857(4) 1.0001(3) -0.0531(2) 0.0458(11) Uani d . . . 1.000000 . .
N N7A 0.5920(3) 0.3565(2) 0.38525(19) 0.0169(7) Uani d . . . 1.000000 . .
N N18A 0.8081(3) 0.3621(2) 0.3777(2) 0.0203(8) Uani d . . . 1.000000 . .
N N37A 0.8501(10) 0.5689(7) 0.2022(7) 0.028(3) Uani d . P . 0.493(12) C 1
N N37' 0.8543(10) 0.5471(9) 0.1807(7) 0.033(3) Uani d . P . 0.507(12) C 2
N N49A 1.2074(4) 0.7175(3) 0.1128(2) 0.0457(14) Uani d . . . 1.000000 . .
N N51A 1.2719(4) 0.8335(4) 0.0738(3) 0.0482(15) Uani d . . . 1.000000 . .
N N52A 1.1330(4) 0.9587(3) -0.0046(2) 0.0400(12) Uani d . . . 1.000000 . .
C C2A 0.6447(5) 0.4882(3) 0.4411(3) 0.0305(11) Uani d . . . 1.000000 . .
H H2A 0.604796 0.460744 0.485589 0.037000 Uiso calc U . R 1.000000 . .
C C3A 0.7622(5) 0.4951(3) 0.4278(3) 0.0313(12) Uani d . . . 1.000000 . .
H H3A 0.819561 0.473525 0.461359 0.038000 Uiso calc U . R 1.000000 . .
C C4A 0.7863(5) 0.5395(3) 0.3587(3) 0.0334(12) Uani d . . . 1.000000 . .
H H4A 0.862298 0.556458 0.335940 0.040000 Uiso calc U . R 1.000000 . .
C C5A 0.6802(5) 0.5602(3) 0.3316(3) 0.0309(12) Uani d . . . 1.000000 . .
H H5A 0.669063 0.593939 0.285042 0.037000 Uiso calc U . R 1.000000 . .
C C6A 0.5917(4) 0.5275(3) 0.3814(3) 0.0280(11) Uani d . . . 1.000000 . .
H H6A 0.508794 0.534669 0.376622 0.034000 Uiso calc U . R 1.000000 . .
C C8A 0.4790(4) 0.3577(3) 0.3870(2) 0.0202(9) Uani d . . . 1.000000 . .
H H8A 0.442488 0.402459 0.375742 0.024000 Uiso calc U . R 1.000000 . .
C C9A 0.4125(4) 0.2969(3) 0.4045(2) 0.0226(10) Uani d . . . 1.000000 . .
H H9A 0.332608 0.300307 0.405613 0.027000 Uiso calc U . R 1.000000 . .
C C10A 0.4649(4) 0.2310(3) 0.4204(2) 0.0223(9) Uani d . . . 1.000000 . .
C C11A 0.5823(4) 0.2288(3) 0.4181(2) 0.0200(9) Uani d . . . 1.000000 . .
H H11A 0.620384 0.184567 0.428244 0.024000 Uiso calc U . R 1.000000 . .
C C12A 0.6427(4) 0.2915(2) 0.4008(2) 0.0174(9) Uani d . . . 1.000000 . .
C C13A 0.7672(4) 0.2954(2) 0.3978(2) 0.0169(8) Uani d . . . 1.000000 . .
C C14A 0.8366(4) 0.2354(3) 0.4150(2) 0.0200(9) Uani d . . . 1.000000 . .
H H14A 0.805147 0.188968 0.428804 0.024000 Uiso calc U . R 1.000000 . .
C C15A 0.9526(4) 0.2455(3) 0.4114(2) 0.0230(10) Uani d . . . 1.000000 . .
C C16A 0.9953(4) 0.3148(3) 0.3898(3) 0.0307(12) Uani d . . . 1.000000 . .
H H16A 1.074323 0.323115 0.386420 0.037000 Uiso calc U . R 1.000000 . .
C C17A 0.9217(4) 0.3706(3) 0.3737(3) 0.0274(11) Uani d . . . 1.000000 . .
H H17A 0.951652 0.417540 0.358906 0.033000 Uiso calc U . R 1.000000 . .
C C20A 0.2895(4) 0.1700(3) 0.4444(3) 0.0333(12) Uani d . . . 1.000000 . .
H H20D 0.263414 0.193911 0.476807 0.050000 Uiso calc U . R 1.000000 . .
H H20E 0.259986 0.121260 0.460057 0.050000 Uiso calc U . R 1.000000 . .
H H20F 0.262520 0.195804 0.399725 0.050000 Uiso calc U . R 1.000000 . .
C C22A 0.9884(4) 0.1220(3) 0.4514(3) 0.0325(12) Uani d . . . 1.000000 . .
H H22D 0.935835 0.115087 0.491391 0.049000 Uiso calc U . R 1.000000 . .
H H22E 1.051815 0.089171 0.463625 0.049000 Uiso calc U . R 1.000000 . .
H H22F 0.949258 0.112645 0.415482 0.049000 Uiso calc U . R 1.000000 . .
C C24A 0.7118(14) 0.3663(9) 0.2354(8) 0.019(3) Uani d U P . 0.52(3) C 1
C C25A 0.6154(18) 0.3324(9) 0.2331(9) 0.030(4) Uani d U P . 0.52(3) C 1
H H25A 0.546119 0.357342 0.231063 0.036000 Uiso calc U P R 0.52(3) C 1
C C26A 0.6133(17) 0.2618(9) 0.2334(8) 0.039(4) Uani d U P . 0.52(3) C 1
H H26A 0.544815 0.240249 0.229225 0.047000 Uiso calc U P R 0.52(3) C 1
C C27A 0.7130(19) 0.2246(8) 0.2400(7) 0.034(4) Uani d U P . 0.52(3) C 1
H H27A 0.713846 0.175701 0.243976 0.041000 Uiso calc U P R 0.52(3) C 1
C C28A 0.8106(18) 0.2592(9) 0.2408(7) 0.038(4) Uani d U P . 0.52(3) C 1
H H28A 0.879761 0.234217 0.242901 0.046000 Uiso calc U P R 0.52(3) C 1
C C29A 0.8129(16) 0.3304(9) 0.2387(8) 0.033(4) Uani d U P . 0.52(3) C 1
H H29A 0.882082 0.353196 0.239578 0.040000 Uiso calc U P R 0.52(3) C 1
C C24' 0.6764(17) 0.3527(9) 0.2379(9) 0.019(3) Uani d U P . 0.48(3) C 2
C C25' 0.5737(18) 0.3250(10) 0.2386(9) 0.026(4) Uani d U P . 0.48(3) C 2
H H25' 0.508721 0.353974 0.236565 0.032000 Uiso calc U P R 0.48(3) C 2
C C26' 0.5616(18) 0.2555(9) 0.2424(9) 0.038(4) Uani d U P . 0.48(3) C 2
H H26' 0.488243 0.237156 0.242724 0.046000 Uiso calc U P R 0.48(3) C 2
C C27' 0.653(2) 0.2120(9) 0.2455(8) 0.043(4) Uani d U P . 0.48(3) C 2
H H27' 0.641902 0.163846 0.248829 0.052000 Uiso calc U P R 0.48(3) C 2
C C28' 0.7621(18) 0.2383(10) 0.2439(8) 0.034(4) Uani d U P . 0.48(3) C 2
H H28' 0.825712 0.208562 0.244569 0.040000 Uiso calc U P R 0.48(3) C 2
C C29' 0.7767(16) 0.3094(10) 0.2413(8) 0.030(4) Uani d U P . 0.48(3) C 2
H H29' 0.849438 0.328099 0.241720 0.036000 Uiso calc U P R 0.48(3) C 2
C C30A 0.5842(4) 0.4926(3) 0.1952(3) 0.0263(10) Uani d . . . 1.000000 . .
C C31A 0.4962(4) 0.5236(3) 0.2231(3) 0.0262(10) Uani d . . . 1.000000 . .
H H31A 0.496162 0.521968 0.269089 0.031000 Uiso calc U . R 1.000000 . .
C C32A 0.4087(5) 0.5570(3) 0.1840(3) 0.0328(12) Uani d . . . 1.000000 . .
H H32A 0.350007 0.578859 0.203221 0.039000 Uiso calc U . R 1.000000 . .
C C33A 0.4059(5) 0.5587(3) 0.1183(3) 0.0357(13) Uani d . . . 1.000000 . .
H H33A 0.345815 0.581696 0.091830 0.043000 Uiso calc U . R 1.000000 . .
C C34A 0.4913(5) 0.5268(3) 0.0906(3) 0.0385(13) Uani d . . . 1.000000 . .
H H34A 0.488826 0.527308 0.045166 0.046000 Uiso calc U . R 1.000000 . .
C C35A 0.5793(5) 0.4944(3) 0.1275(3) 0.0364(13) Uani d . . . 1.000000 . .
H H35A 0.637485 0.472938 0.107478 0.044000 Uiso calc U . R 1.000000 . .
C C36A 0.8338(15) 0.4998(10) 0.1971(9) 0.024(3) Uani d . P . 0.493(12) C 1
H H36C 0.900751 0.470667 0.213510 0.028000 Uiso calc U P R 0.493(12) C 1
H H36D 0.830280 0.505081 0.148487 0.028000 Uiso calc U P R 0.493(12) C 1
C C36' 0.8253(16) 0.4743(10) 0.1916(10) 0.026(3) Uani d . P . 0.507(12) C 2
H H36E 0.888374 0.443299 0.211948 0.031000 Uiso calc U P R 0.507(12) C 2
H H36F 0.813592 0.468140 0.147486 0.031000 Uiso calc U P R 0.507(12) C 2
C C43A 1.0095(5) 0.7408(4) 0.0767(3) 0.0462(17) Uani d . . . 1.000000 . .
C C44A 1.1247(5) 0.7601(4) 0.0853(3) 0.0401(15) Uani d . . . 1.000000 . .
C C45A 1.1640(5) 0.8315(4) 0.0610(3) 0.0405(15) Uani d . . . 1.000000 . .
C C46A 1.0955(5) 0.8864(4) 0.0231(3) 0.0368(13) Uani d . . . 1.000000 . .
C C47A 0.9880(5) 0.8680(4) 0.0142(3) 0.0364(13) Uani d . . . 1.000000 . .
H H47A 0.940162 0.904244 -0.011222 0.044000 Uiso calc U . R 1.000000 . .
C C48A 0.9460(5) 0.7986(3) 0.0407(3) 0.0368(14) Uani d . . . 1.000000 . .
H H48A 0.870063 0.790307 0.033768 0.044000 Uiso calc U . R 1.000000 . .
C C38A 0.7978(8) 0.6261(6) 0.1508(5) 0.029(3) Uani d . P . 0.493(12) C 1
H H38C 0.791646 0.668206 0.165941 0.035000 Uiso calc U P R 0.493(12) C 1
H H38D 0.720401 0.611389 0.146383 0.035000 Uiso calc U P R 0.493(12) C 1
C C39A 0.8622(10) 0.6468(7) 0.0818(6) 0.028(3) Uani d . P . 0.493(12) C 1
H H39C 0.863242 0.606357 0.064188 0.033000 Uiso calc U P R 0.493(12) C 1
H H39D 0.824479 0.687247 0.049389 0.033000 Uiso calc U P R 0.493(12) C 1
N N40A 0.9801(11) 0.6672(7) 0.0879(6) 0.029(3) Uani d . P . 0.493(12) C 1
C C41A 1.0342(10) 0.6067(7) 0.1350(7) 0.041(4) Uani d . P . 0.493(12) C 1
H H41C 1.112781 0.619393 0.139384 0.049000 Uiso calc U P R 0.493(12) C 1
H H41D 1.036455 0.566354 0.117269 0.049000 Uiso calc U P R 0.493(12) C 1
C C42A 0.9700(11) 0.5855(8) 0.2033(8) 0.035(3) Uani d . P . 0.493(12) C 1
H H42C 1.006588 0.543337 0.234074 0.042000 Uiso calc U P R 0.493(12) C 1
H H42D 0.975292 0.624607 0.222327 0.042000 Uiso calc U P R 0.493(12) C 1
C C38' 0.8196(10) 0.5939(7) 0.1157(6) 0.038(3) Uani d . P . 0.507(12) C 2
H H38E 0.737648 0.587635 0.113512 0.045000 Uiso calc U P R 0.507(12) C 2
H H38F 0.859519 0.580224 0.078776 0.045000 Uiso calc U P R 0.507(12) C 2
C C39' 0.8432(10) 0.6700(8) 0.1047(8) 0.040(3) Uani d . P . 0.507(12) C 2
H H39E 0.822745 0.699179 0.058712 0.048000 Uiso calc U P R 0.507(12) C 2
H H39F 0.796616 0.685684 0.138260 0.048000 Uiso calc U P R 0.507(12) C 2
N N40' 0.9630(11) 0.6807(8) 0.1115(7) 0.037(3) Uani d . P . 0.507(12) C 2
C C41' 1.0032(11) 0.6323(8) 0.1755(7) 0.048(4) Uani d U P . 0.507(12) C 2
H H41E 0.965870 0.643776 0.214402 0.057000 Uiso calc U P R 0.507(12) C 2
H H41F 1.085639 0.638288 0.175940 0.057000 Uiso calc U P R 0.507(12) C 2
C C42' 0.9769(12) 0.5568(9) 0.1818(8) 0.047(4) Uani d . P . 0.507(12) C 2
H H42E 1.016943 0.544812 0.143859 0.056000 Uiso calc U P R 0.507(12) C 2
H H42F 1.003642 0.524275 0.224891 0.056000 Uiso calc U P R 0.507(12) C 2
P P1L 0.18977(11) 0.50827(7) 0.36949(7) 0.0270(3) Uani d . . . 1.000000 . .
F F2L 0.1638(4) 0.4541(2) 0.3313(2) 0.0579(11) Uani d . . . 1.000000 . .
F F3L 0.3171(3) 0.5145(2) 0.3393(2) 0.0519(10) Uani d . . . 1.000000 . .
F F4L 0.2153(3) 0.5643(2) 0.4068(2) 0.0547(10) Uani d . . . 1.000000 . .
F F5L 0.0618(3) 0.5007(2) 0.3997(3) 0.0596(12) Uani d . . . 1.000000 . .
F F6L 0.1553(4) 0.5723(2) 0.3063(2) 0.0607(12) Uani d . . . 1.000000 . .
F F7L 0.2233(4) 0.4447(3) 0.4328(2) 0.0810(16) Uani d . . . 1.000000 . .
P P1M 0.22477(12) -0.01194(8) 0.62816(7) 0.0324(3) Uani d . . . 1.000000 . .
F F2M 0.3008(19) -0.0506(11) 0.6865(9) 0.049(4) Uani d U P . 0.44(3) D 1
F F3M 0.3373(11) 0.0221(11) 0.5791(8) 0.059(5) Uani d . P . 0.44(3) D 1
F F4M 0.155(2) 0.0255(14) 0.5658(11) 0.083(8) Uani d . P . 0.44(3) D 1
F F5M 0.1115(15) -0.0392(14) 0.6673(8) 0.080(5) Uani d U P . 0.44(3) D 1
F F6M 0.2433(19) -0.0810(11) 0.6032(14) 0.072(7) Uani d . P . 0.44(3) D 1
F F7M 0.2150(19) 0.0579(12) 0.6476(19) 0.096(10) Uani d . P . 0.44(3) D 1
F F2' 0.3264(16) -0.0340(13) 0.6774(11) 0.082(6) Uani d U P . 0.56(3) D 2
F F3' 0.302(2) 0.0486(13) 0.5847(10) 0.117(8) Uani d U P . 0.56(3) D 2
F F5' 0.1445(12) -0.0762(9) 0.6743(5) 0.069(4) Uani d U P . 0.56(3) D 2
F F4' 0.1257(17) 0.0151(8) 0.5785(10) 0.066(5) Uani d . P . 0.56(3) D 2
F F6' 0.2630(15) -0.0610(10) 0.5875(7) 0.054(4) Uani d U P . 0.56(3) D 2
F F7' 0.1757(18) 0.0322(10) 0.6758(9) 0.079(5) Uani d . P . 0.56(3) D 2
Cl Cl2R 0.43650(13) 0.22624(10) 0.10040(9) 0.0493(4) Uani d . . . 1.000000 . .
Cl Cl3R 0.33247(12) 0.36745(10) 0.05430(9) 0.0494(4) Uani d . . . 1.000000 . .
C C1R 0.4594(5) 0.3183(4) 0.0669(4) 0.0463(16) Uani d . . . 1.000000 . .
H H1RA 0.504360 0.329491 0.022869 0.056000 Uiso calc U . R 1.000000 . .
H H1RB 0.503882 0.333294 0.098126 0.056000 Uiso calc U . R 1.000000 . .
Cl Cl2S 0.66121(13) 0.86980(10) 0.04295(9) 0.0493(4) Uani d . . . 1.000000 . .
Cl Cl3S 0.57013(15) 0.72458(10) 0.08933(10) 0.0545(4) Uani d . . . 1.000000 . .
C C1S 0.5386(5) 0.8158(3) 0.0631(3) 0.0423(14) Uani d . . . 1.000000 . .
H H1SA 0.491798 0.826234 0.099704 0.051000 Uiso calc U . R 1.000000 . .
H H1SB 0.493823 0.827665 0.022652 0.051000 Uiso calc U . R 1.000000 . .
Cl Cl2T 0.2636(3) 0.29615(13) 0.25125(13) 0.1073(11) Uani d . . . 1.000000 . .
Cl Cl3T 0.1353(2) 0.41975(18) 0.18141(14) 0.0942(9) Uani d . . . 1.000000 . .
C C1T 0.2606(6) 0.3882(4) 0.2188(4) 0.0530(17) Uani d . . . 1.000000 . .
H H1TA 0.324751 0.405234 0.184529 0.064000 Uiso calc U . R 1.000000 . .
H H1TB 0.270027 0.407754 0.255893 0.064000 Uiso calc U . R 1.000000 . .

loop_
_atom_site_aniso_label
_atom_site_aniso_U_11
_atom_site_aniso_U_22
_atom_site_aniso_U_33
_atom_site_aniso_U_12
_atom_site_aniso_U_13
_atom_site_aniso_U_23
Ru1 0.0404(2) 0.01546(18) 0.01825(19) -0.00003(16) 0.00239(16) -0.00631(15)
P23 0.0428(8) 0.0144(5) 0.0153(6) -0.0001(5) 0.0010(5) -0.0049(4)
O19 0.0198(17) 0.0246(18) 0.035(2) 0.0026(14) -0.0081(14) -0.0106(15)
O21 0.0185(17) 0.033(2) 0.041(2) -0.0020(15) 0.0007(15) -0.0094(17)
O50 0.0159(19) 0.081(4) 0.094(4) 0.009(2) -0.012(2) -0.056(3)
O53 0.051(3) 0.043(3) 0.129(6) 0.012(3) 0.001(3) 0.017(3)
O54 0.047(3) 0.075(3) 0.049(3) 0.036(3) -0.025(2) -0.033(3)
N7 0.027(2) 0.0153(18) 0.0166(18) -0.0040(15) -0.0003(15) -0.0074(15)
N18 0.031(2) 0.020(2) 0.0185(19) 0.0036(16) -0.0008(16) -0.0085(16)
N37 0.035(2) 0.020(2) 0.025(2) -0.0030(17) 0.0007(18) -0.0053(17)
N40 0.022(2) 0.029(2) 0.034(2) -0.0034(17) 0.0003(18) -0.0040(19)
N49 0.016(2) 0.057(3) 0.063(4) 0.003(2) -0.005(2) -0.034(3)
N51 0.024(2) 0.078(4) 0.063(4) 0.011(3) -0.010(2) -0.041(3)
N52 0.042(3) 0.053(4) 0.042(3) 0.020(3) -0.003(2) -0.002(3)
C2 0.047(3) 0.019(2) 0.033(3) -0.002(2) -0.006(2) -0.015(2)
C3 0.092(6) 0.021(3) 0.024(3) 0.001(3) -0.004(3) -0.011(2)
C4 0.083(5) 0.021(3) 0.036(3) -0.010(3) 0.025(3) -0.019(2)
C5 0.047(3) 0.017(2) 0.045(3) -0.001(2) 0.011(3) -0.015(2)
C6 0.044(3) 0.012(2) 0.028(3) -0.003(2) 0.004(2) -0.0068(19)
C8 0.031(3) 0.024(2) 0.019(2) -0.010(2) 0.0000(19) -0.0089(19)
C9 0.023(2) 0.029(3) 0.022(2) -0.0058(19) 0.0014(18) -0.010(2)
C10 0.023(2) 0.024(2) 0.018(2) -0.0013(18) -0.0043(17) -0.0088(18)
C11 0.022(2) 0.020(2) 0.015(2) -0.0019(17) -0.0017(17) -0.0045(17)
C12 0.026(2) 0.021(2) 0.012(2) 0.0003(18) -0.0023(17) -0.0059(17)
C13 0.022(2) 0.022(2) 0.016(2) -0.0015(18) -0.0015(17) -0.0062(18)
C14 0.023(2) 0.021(2) 0.020(2) 0.0019(18) -0.0015(18) -0.0069(18)
C15 0.025(2) 0.029(3) 0.024(2) -0.001(2) 0.0034(19) -0.007(2)
C16 0.027(3) 0.030(3) 0.031(3) 0.009(2) 0.000(2) -0.009(2)
C17 0.037(3) 0.027(3) 0.027(3) 0.012(2) 0.000(2) -0.012(2)
C20 0.025(3) 0.031(3) 0.044(3) 0.003(2) -0.009(2) -0.019(2)
C22 0.022(3) 0.033(3) 0.053(4) -0.009(2) -0.002(2) -0.011(3)
C24 0.030(3) 0.023(2) 0.018(2) 0.0040(19) 0.0006(19) -0.0084(19)
C25 0.036(3) 0.043(3) 0.026(3) 0.008(2) -0.006(2) -0.020(2)
C26 0.029(3) 0.065(4) 0.039(3) -0.003(3) -0.005(2) -0.033(3)
C27 0.028(3) 0.049(3) 0.035(3) -0.003(2) 0.006(2) -0.023(3)
C28 0.037(3) 0.034(3) 0.020(2) 0.004(2) 0.001(2) -0.010(2)
C29 0.035(3) 0.028(3) 0.019(2) 0.000(2) -0.003(2) -0.008(2)
C30 0.030(7) 0.025(5) 0.014(4) 0.004(6) 0.001(5) -0.008(3)
C31 0.034(7) 0.027(5) 0.022(4) -0.005(5) -0.003(5) -0.007(3)
C32 0.034(6) 0.033(6) 0.032(4) 0.001(5) 0.002(5) -0.015(4)
C33 0.042(7) 0.019(4) 0.031(4) 0.007(5) 0.002(5) -0.012(3)
C34 0.037(6) 0.023(4) 0.027(4) 0.001(4) 0.006(4) -0.012(3)
C35 0.032(6) 0.025(5) 0.027(4) -0.001(5) 0.003(5) -0.008(3)
C30' 0.007(8) 0.015(7) 0.008(6) 0.000(7) 0.001(7) -0.002(5)
C31' 0.018(8) 0.012(7) 0.014(6) 0.003(6) -0.002(6) -0.007(5)
C32' 0.036(9) 0.017(7) 0.032(8) -0.001(7) 0.001(7) -0.010(6)
C33' 0.030(9) 0.023(8) 0.030(8) 0.005(8) -0.001(7) -0.006(6)
C34' 0.030(10) 0.023(7) 0.022(7) 0.002(7) -0.004(7) -0.006(6)
C35' 0.016(8) 0.015(7) 0.013(6) 0.002(7) -0.003(7) -0.001(5)
C36 0.038(3) 0.020(2) 0.023(2) -0.004(2) 0.002(2) -0.0067(19)
C38 0.030(3) 0.028(3) 0.031(3) -0.009(2) 0.008(2) -0.005(2)
C39 0.033(3) 0.038(3) 0.036(3) -0.007(2) 0.010(2) -0.005(3)
C41 0.022(2) 0.022(2) 0.047(3) -0.002(2) -0.009(2) -0.005(2)
C42 0.022(2) 0.022(2) 0.034(3) -0.0024(19) -0.001(2) -0.002(2)
C43 0.024(2) 0.036(3) 0.026(3) -0.002(2) -0.003(2) -0.010(2)
C44 0.019(2) 0.042(3) 0.034(3) 0.001(2) 0.001(2) -0.019(2)
C45 0.020(2) 0.054(4) 0.031(3) 0.012(2) -0.006(2) -0.021(3)
C46 0.032(3) 0.043(3) 0.031(3) 0.014(3) -0.003(2) -0.009(3)
C47 0.034(3) 0.031(3) 0.045(3) 0.002(2) -0.003(3) -0.005(3)
C48 0.023(3) 0.029(3) 0.043(3) -0.001(2) -0.007(2) -0.007(2)
C1U 0.046(7) 0.063(10) 0.045(9) -0.001(6) 0.005(6) -0.018(7)
Cl2U 0.046(2) 0.124(4) 0.145(4) -0.026(2) 0.029(2) 0.015(3)
Cl3U 0.0363(14) 0.095(3) 0.0588(18) -0.0131(14) -0.0002(12) -0.0393(17)
C1" 0.11(2) 0.071(18) 0.041(14) 0.022(15) -0.004(13) -0.037(12)
Cl2" 0.069(4) 0.070(4) 0.067(4) 0.000(3) 0.001(3) -0.028(3)
Cl3" 0.195(10) 0.118(7) 0.096(6) 0.085(7) -0.078(6) -0.071(6)
Ru1A 0.01632(17) 0.02065(19) 0.02172(19) 0.00067(14) -0.00302(14) -0.00314(15)
P23A 0.0230(6) 0.0365(7) 0.0170(6) 0.0120(5) 0.0009(5) -0.0010(5)
O19A 0.0162(16) 0.0283(19) 0.045(2) -0.0027(14) -0.0019(15) -0.0165(17)
O21A 0.0185(17) 0.0244(18) 0.043(2) 0.0037(14) -0.0040(15) -0.0004(16)
O50A 0.022(2) 0.073(3) 0.037(2) -0.008(2) -0.0048(17) 0.004(2)
O53A 0.044(3) 0.067(3) 0.036(2) -0.013(2) -0.003(2) -0.017(2)
O54A 0.049(3) 0.054(3) 0.031(2) -0.002(2) -0.0063(19) -0.009(2)
N7A 0.0158(17) 0.0191(18) 0.0165(18) 0.0039(14) -0.0022(14) -0.0066(15)
N18A 0.0133(17) 0.0215(19) 0.022(2) -0.0012(15) -0.0001(14) -0.0025(16)
N37A 0.012(4) 0.032(7) 0.030(7) -0.001(4) -0.001(4) 0.002(5)
N37' 0.013(5) 0.040(9) 0.036(8) 0.001(5) -0.002(5) 0.001(6)
N49A 0.019(2) 0.072(4) 0.028(3) -0.005(2) -0.0016(19) 0.007(2)
N51A 0.028(3) 0.081(4) 0.026(2) -0.008(3) -0.006(2) -0.004(3)
N52A 0.035(3) 0.058(3) 0.027(2) -0.003(2) 0.001(2) -0.014(2)
C2A 0.038(3) 0.025(3) 0.032(3) 0.002(2) -0.007(2) -0.015(2)
C3A 0.032(3) 0.022(2) 0.044(3) 0.005(2) -0.019(2) -0.013(2)
C4A 0.023(3) 0.022(3) 0.051(3) -0.005(2) -0.010(2) -0.005(2)
C5A 0.031(3) 0.019(2) 0.040(3) 0.000(2) -0.015(2) -0.004(2)
C6A 0.021(2) 0.023(2) 0.047(3) 0.0031(19) -0.011(2) -0.019(2)
C8A 0.016(2) 0.022(2) 0.024(2) 0.0026(17) -0.0013(17) -0.0099(19)
C9A 0.014(2) 0.032(3) 0.026(2) 0.0003(18) -0.0012(18) -0.015(2)
C10A 0.021(2) 0.026(2) 0.024(2) -0.0030(18) -0.0015(18) -0.014(2)
C11A 0.019(2) 0.023(2) 0.021(2) 0.0004(18) -0.0022(17) -0.0122(19)
C12A 0.017(2) 0.024(2) 0.0110(19) 0.0015(17) -0.0020(16) -0.0063(17)
C13A 0.017(2) 0.022(2) 0.0104(19) -0.0006(17) -0.0020(15) -0.0035(16)
C14A 0.018(2) 0.025(2) 0.017(2) 0.0002(18) -0.0029(17) -0.0068(18)
C15A 0.019(2) 0.026(2) 0.022(2) 0.0016(18) -0.0042(18) -0.0031(19)
C16A 0.014(2) 0.033(3) 0.037(3) 0.000(2) -0.002(2) -0.001(2)
C17A 0.018(2) 0.026(3) 0.034(3) -0.0045(19) -0.001(2) -0.005(2)
C20A 0.020(2) 0.031(3) 0.051(4) -0.008(2) 0.003(2) -0.019(3)
C22A 0.022(2) 0.027(3) 0.047(3) 0.005(2) -0.005(2) -0.010(2)
C24A 0.017(6) 0.028(6) 0.013(4) -0.006(5) 0.003(4) -0.009(4)
C25A 0.032(8) 0.026(6) 0.033(6) -0.003(6) -0.002(6) -0.012(5)
C26A 0.048(8) 0.043(7) 0.032(6) -0.003(6) -0.005(6) -0.019(5)
C27A 0.045(8) 0.031(6) 0.033(6) 0.008(6) 0.000(6) -0.019(5)
C28A 0.056(8) 0.037(7) 0.024(5) 0.023(6) -0.001(5) -0.012(5)
C29A 0.044(7) 0.036(7) 0.022(5) 0.006(5) 0.004(5) -0.013(5)
C24' 0.017(7) 0.018(6) 0.020(5) 0.003(5) 0.000(6) -0.004(5)
C25' 0.035(8) 0.026(6) 0.018(5) 0.001(6) -0.005(6) -0.007(4)
C26' 0.047(8) 0.038(7) 0.032(6) 0.004(6) -0.006(6) -0.016(5)
C27' 0.058(9) 0.030(6) 0.047(7) 0.011(6) -0.014(6) -0.018(5)
C28' 0.034(8) 0.040(8) 0.029(6) 0.004(6) -0.003(6) -0.014(5)
C29' 0.035(7) 0.034(7) 0.024(5) 0.014(5) -0.002(5) -0.015(5)
C30A 0.028(3) 0.027(3) 0.021(2) 0.005(2) -0.0027(19) -0.003(2)
C31A 0.026(2) 0.030(3) 0.024(2) 0.003(2) -0.0062(19) -0.009(2)
C32A 0.031(3) 0.035(3) 0.037(3) 0.009(2) -0.009(2) -0.017(2)
C33A 0.039(3) 0.034(3) 0.035(3) 0.011(2) -0.016(2) -0.010(2)
C34A 0.046(3) 0.044(3) 0.022(3) 0.008(3) -0.009(2) -0.006(2)
C35A 0.040(3) 0.044(3) 0.024(3) 0.018(3) -0.002(2) -0.009(2)
C36A 0.016(6) 0.034(11) 0.018(6) -0.004(8) 0.000(4) -0.005(8)
C36' 0.014(6) 0.033(10) 0.026(7) 0.002(7) -0.001(4) -0.005(6)
C43A 0.023(3) 0.061(4) 0.034(3) -0.008(3) -0.003(2) 0.013(3)
C44A 0.021(3) 0.064(4) 0.020(3) -0.002(3) 0.000(2) 0.006(3)
C45A 0.025(3) 0.072(4) 0.016(2) -0.009(3) 0.003(2) -0.004(3)
C46A 0.030(3) 0.054(4) 0.023(3) -0.004(3) 0.004(2) -0.008(3)
C47A 0.026(3) 0.054(4) 0.027(3) 0.003(3) 0.000(2) -0.012(3)
C48A 0.019(2) 0.057(4) 0.025(3) 0.002(2) 0.000(2) -0.001(3)
C38A 0.016(5) 0.038(6) 0.026(6) 0.003(4) 0.004(4) -0.001(5)
C39A 0.026(6) 0.027(6) 0.025(6) 0.003(5) 0.001(5) -0.004(5)
N40A 0.020(5) 0.038(6) 0.021(6) 0.006(4) 0.008(4) 0.001(5)
C41A 0.026(6) 0.041(7) 0.041(7) 0.008(5) 0.002(5) 0.006(6)
C42A 0.021(6) 0.038(8) 0.035(8) -0.003(6) -0.011(5) 0.004(6)
C38' 0.029(6) 0.044(7) 0.025(6) 0.010(5) 0.000(4) 0.008(5)
C39' 0.015(5) 0.051(9) 0.044(8) 0.000(5) -0.005(5) -0.003(7)
N40' 0.016(5) 0.052(8) 0.029(7) 0.000(5) -0.001(5) 0.005(6)
C41' 0.032(6) 0.061(7) 0.036(6) -0.011(5) -0.013(5) 0.006(5)
C42' 0.034(7) 0.047(9) 0.040(9) 0.004(7) -0.012(6) 0.012(7)
P1L 0.0179(6) 0.0261(6) 0.0300(7) 0.0033(5) 0.0023(5) -0.0007(5)
F2L 0.057(3) 0.049(2) 0.076(3) -0.0151(19) 0.019(2) -0.036(2)
F3L 0.0232(17) 0.063(3) 0.065(3) -0.0015(16) 0.0145(17) -0.019(2)
F4L 0.040(2) 0.076(3) 0.059(3) -0.0084(19) 0.0001(18) -0.037(2)
F5L 0.0264(18) 0.056(2) 0.101(3) -0.0058(17) 0.020(2) -0.037(2)
F6L 0.073(3) 0.032(2) 0.063(3) -0.0024(19) -0.032(2) 0.0097(18)
F7L 0.080(3) 0.071(3) 0.054(3) 0.016(3) -0.001(2) 0.031(2)
P1M 0.0280(7) 0.0380(8) 0.0270(7) 0.0042(6) -0.0094(6) -0.0037(6)
F2M 0.062(9) 0.052(6) 0.026(5) 0.006(5) -0.033(5) 0.000(4)
F3M 0.029(6) 0.101(12) 0.049(6) -0.017(6) -0.004(4) -0.025(7)
F4M 0.044(9) 0.136(17) 0.034(6) 0.027(9) -0.010(6) 0.017(8)
F5M 0.073(7) 0.093(10) 0.064(7) -0.013(7) 0.028(5) -0.017(7)
F6M 0.057(10) 0.050(9) 0.127(18) 0.003(7) -0.051(11) -0.047(10)
F7M 0.067(12) 0.065(13) 0.20(3) 0.039(9) -0.056(14) -0.087(16)
F2' 0.050(8) 0.121(14) 0.097(11) 0.030(8) -0.042(7) -0.062(10)
F3' 0.118(13) 0.118(13) 0.103(10) -0.087(11) 0.005(10) -0.017(9)
F5' 0.080(7) 0.066(8) 0.042(5) -0.016(6) 0.027(4) 0.001(5)
F4' 0.064(10) 0.042(5) 0.103(13) 0.015(5) -0.064(9) -0.026(7)
F6' 0.058(6) 0.079(9) 0.033(4) 0.012(6) -0.004(4) -0.029(5)
F7' 0.094(13) 0.080(11) 0.084(9) 0.042(9) -0.044(8) -0.048(8)
Cl2R 0.0317(7) 0.0566(10) 0.0553(10) -0.0021(7) 0.0016(7) -0.0134(8)
Cl3R 0.0250(7) 0.0669(11) 0.0558(10) 0.0046(7) 0.0039(6) -0.0211(8)
C1R 0.025(3) 0.054(4) 0.057(4) -0.003(3) -0.004(3) -0.015(3)
Cl2S 0.0279(7) 0.0612(10) 0.0536(10) 0.0039(7) 0.0000(6) -0.0128(8)
Cl3S 0.0501(10) 0.0493(10) 0.0619(11) 0.0174(8) -0.0095(8) -0.0150(8)
C1S 0.031(3) 0.045(4) 0.046(4) 0.009(3) -0.007(3) -0.008(3)
Cl2T 0.199(3) 0.0574(14) 0.0691(15) -0.0025(17) -0.0630(19) -0.0141(12)
Cl3T 0.0592(13) 0.160(3) 0.0896(17) 0.0450(15) -0.0342(12) -0.0730(19)
C1T 0.048(4) 0.063(5) 0.056(4) 0.002(3) -0.010(3) -0.028(4)

loop_
_atom_type_symbol
_atom_type_description
_atom_type_scat_dispersion_real
_atom_type_scat_dispersion_imag
_atom_type_scat_source
C C 0.0033 0.0016 'International Tables Vol C Tables 4.2.6.8 and 6.1.1.4'
H H 0.0000 0.0000 'International Tables Vol C Tables 4.2.6.8 and 6.1.1.4'
N N 0.0061 0.0033 'International Tables Vol C Tables 4.2.6.8 and 6.1.1.4'
O O 0.0106 0.0060 'International Tables Vol C Tables 4.2.6.8 and 6.1.1.4'
Ru Ru -1.2594 0.8363 'International Tables Vol C Tables 4.2.6.8 and 6.1.1.4'
P P 0.1023 0.0942 'International Tables Vol C Tables 4.2.6.8 and 6.1.1.4'
Cl Cl 0.1484 0.1585 'International Tables Vol C Tables 4.2.6.8 and 6.1.1.4'
F F 0.0171 0.0103 'International Tables Vol C Tables 4.2.6.8 and 6.1.1.4'

loop_
_geom_angle_atom_site_label_1
_geom_angle_atom_site_label_2
_geom_angle_atom_site_label_3
_geom_angle_site_symmetry_1
_geom_angle_site_symmetry_3
_geom_angle
_geom_angle_publ_flag
N7 Ru1 N18 . . 76.03(16) ?
N7 Ru1 C6 . . 142.90(19) ?
N18 Ru1 C6 . . 141.00(19) ?
N7 Ru1 C5 . . 161.0(2) ?
N18 Ru1 C5 . . 105.46(19) ?
C6 Ru1 C5 . . 38.0(2) ?
N7 Ru1 C4 . . 123.1(2) ?
N18 Ru1 C4 . . 97.1(2) ?
C6 Ru1 C4 . . 62.9(2) ?
C5 Ru1 C4 . . 38.1(2) ?
N7 Ru1 C2 . . 107.68(19) ?
N18 Ru1 C2 . . 158.56(18) ?
C6 Ru1 C2 . . 38.2(2) ?
C5 Ru1 C2 . . 64.1(2) ?
C4 Ru1 C2 . . 62.8(2) ?
N7 Ru1 C3 . . 99.2(2) ?
N18 Ru1 C3 . . 121.3(2) ?
C6 Ru1 C3 . . 63.1(2) ?
C5 Ru1 C3 . . 63.4(3) ?
C4 Ru1 C3 . . 37.0(3) ?
C2 Ru1 C3 . . 37.8(2) ?
N7 Ru1 P23 . . 89.17(11) ?
N18 Ru1 P23 . . 88.39(11) ?
C6 Ru1 P23 . . 93.29(14) ?
C5 Ru1 P23 . . 109.75(17) ?
C4 Ru1 P23 . . 147.7(2) ?
C2 Ru1 P23 . . 112.52(15) ?
C3 Ru1 P23 . . 150.29(18) ?
C24 P23 C30 . . 105.1(6) ?
C24 P23 C36 . . 105.6(2) ?
C30 P23 C36 . . 96.9(6) ?
C24 P23 C30' . . 95.0(8) ?
C36 P23 C30' . . 107.6(9) ?
C24 P23 Ru1 . . 118.72(17) ?
C30 P23 Ru1 . . 114.2(5) ?
C36 P23 Ru1 . . 113.75(17) ?
C30' P23 Ru1 . . 114.1(9) ?
C10 O19 C20 . . 116.5(4) ?
C15 O21 C22 . . 117.3(4) ?
N49 O50 N51 . . 112.7(4) ?
C8 N7 C12 . . 116.8(4) ?
C8 N7 Ru1 . . 124.5(3) ?
C12 N7 Ru1 . . 118.6(3) ?
C13 N18 C17 . . 118.2(4) ?
C13 N18 Ru1 . . 118.0(3) ?
C17 N18 Ru1 . . 123.9(3) ?
C36 N37 C42 . . 112.2(4) ?
C36 N37 C38 . . 110.4(4) ?
C42 N37 C38 . . 108.5(4) ?
C43 N40 C41 . . 119.5(4) ?
C43 N40 C39 . . 121.7(5) ?
C41 N40 C39 . . 112.1(4) ?
C44 N49 O50 . . 105.5(5) ?
C45 N51 O50 . . 104.1(5) ?
O54 N52 O53 . . 124.5(6) ?
O54 N52 C46 . . 117.4(6) ?
O53 N52 C46 . . 118.0(6) ?
C3 C2 C6 . . 106.5(6) ?
C3 C2 Ru1 . . 71.3(3) ?
C6 C2 Ru1 . . 69.7(3) ?
C3 C2 H2 . . 126.700000 ?
C6 C2 H2 . . 126.700000 ?
Ru1 C2 H2 . . 126.700000 ?
C4 C3 C2 . . 108.5(6) ?
C4 C3 Ru1 . . 71.1(3) ?
C2 C3 Ru1 . . 70.9(3) ?
C4 C3 H3 . . 125.700000 ?
C2 C3 H3 . . 125.700000 ?
Ru1 C3 H3 . . 125.700000 ?
C3 C4 C5 . . 109.4(5) ?
C3 C4 Ru1 . . 72.0(3) ?
C5 C4 Ru1 . . 70.4(3) ?
C3 C4 H4 . . 125.300000 ?
C5 C4 H4 . . 125.300000 ?
Ru1 C4 H4 . . 125.300000 ?
C6 C5 C4 . . 106.2(6) ?
C6 C5 Ru1 . . 70.5(3) ?
C4 C5 Ru1 . . 71.4(3) ?
C6 C5 H5 . . 126.800000 ?
C4 C5 H5 . . 126.800000 ?
Ru1 C5 H5 . . 126.800000 ?
C5 C6 C2 . . 109.4(5) ?
C5 C6 Ru1 . . 71.5(3) ?
C2 C6 Ru1 . . 72.1(3) ?
C5 C6 H6 . . 125.300000 ?
C2 C6 H6 . . 125.300000 ?
Ru1 C6 H6 . . 125.300000 ?
N7 C8 C9 . . 123.5(4) ?
N7 C8 H8 . . 118.200000 ?
C9 C8 H8 . . 118.200000 ?
C8 C9 C10 . . 118.8(5) ?
C8 C9 H9 . . 120.600000 ?
C10 C9 H9 . . 120.600000 ?
O19 C10 C11 . . 116.4(4) ?
O19 C10 C9 . . 124.9(4) ?
C11 C10 C9 . . 118.7(4) ?
C12 C11 C10 . . 119.2(4) ?
C12 C11 H11 . . 120.400000 ?
C10 C11 H11 . . 120.400000 ?
C11 C12 N7 . . 123.0(4) ?
C11 C12 C13 . . 124.3(4) ?
N7 C12 C13 . . 112.8(4) ?
N18 C13 C14 . . 122.0(4) ?
N18 C13 C12 . . 114.5(4) ?
C14 C13 C12 . . 123.5(4) ?
C15 C14 C13 . . 119.0(4) ?
C15 C14 H14 . . 120.500000 ?
C13 C14 H14 . . 120.500000 ?
O21 C15 C14 . . 124.8(5) ?
O21 C15 C16 . . 116.6(5) ?
C14 C15 C16 . . 118.6(5) ?
C17 C16 C15 . . 119.3(5) ?
C17 C16 H16 . . 120.300000 ?
C15 C16 H16 . . 120.300000 ?
N18 C17 C16 . . 122.9(5) ?
N18 C17 H17 . . 118.600000 ?
C16 C17 H17 . . 118.600000 ?
O19 C20 H20A . . 109.500000 ?
O19 C20 H20B . . 109.500000 ?
H20A C20 H20B . . 109.500000 ?
O19 C20 H20C . . 109.500000 ?
H20A C20 H20C . . 109.500000 ?
H20B C20 H20C . . 109.500000 ?
O21 C22 H22A . . 109.500000 ?
O21 C22 H22B . . 109.500000 ?
H22A C22 H22B . . 109.500000 ?
O21 C22 H22C . . 109.500000 ?
H22A C22 H22C . . 109.500000 ?
H22B C22 H22C . . 109.500000 ?
C25 C24 C29 . . 118.9(5) ?
C25 C24 P23 . . 119.6(4) ?
C29 C24 P23 . . 121.4(4) ?
C26 C25 C24 . . 120.7(5) ?
C26 C25 H25 . . 119.600000 ?
C24 C25 H25 . . 119.600000 ?
C25 C26 C27 . . 120.8(5) ?
C25 C26 H26 . . 119.600000 ?
C27 C26 H26 . . 119.600000 ?
C26 C27 C28 . . 119.4(5) ?
C26 C27 H27 . . 120.300000 ?
C28 C27 H27 . . 120.300000 ?
C27 C28 C29 . . 120.6(5) ?
C27 C28 H28 . . 119.700000 ?
C29 C28 H28 . . 119.700000 ?
C28 C29 C24 . . 119.7(5) ?
C28 C29 H29 . . 120.200000 ?
C24 C29 H29 . . 120.200000 ?
C35 C30 C31 . . 117.7(14) ?
C35 C30 P23 . . 125.5(12) ?
C31 C30 P23 . . 116.1(11) ?
C30 C31 C32 . . 121.6(12) ?
C30 C31 H31 . . 119.200000 ?
C32 C31 H31 . . 119.200000 ?
C33 C32 C31 . . 119.3(11) ?
C33 C32 H32 . . 120.300000 ?
C31 C32 H32 . . 120.300000 ?
C32 C33 C34 . . 120.0(10) ?
C32 C33 H33 . . 120.000000 ?
C34 C33 H33 . . 120.000000 ?
C33 C34 C35 . . 121.8(11) ?
C33 C34 H34 . . 119.100000 ?
C35 C34 H34 . . 119.100000 ?
C30 C35 C34 . . 119.5(12) ?
C30 C35 H35 . . 120.200000 ?
C34 C35 H35 . . 120.200000 ?
C31' C30' C35' . . 123.(3) ?
C31' C30' P23 . . 122.(2) ?
C35' C30' P23 . . 114.5(17) ?
C30' C31' C32' . . 118.(2) ?
C30' C31' H31' . . 121.000000 ?
C32' C31' H31' . . 121.000000 ?
C33' C32' C31' . . 120.(2) ?
C33' C32' H32' . . 119.900000 ?
C31' C32' H32' . . 119.900000 ?
C34' C33' C32' . . 123.(2) ?
C34' C33' H33' . . 118.500000 ?
C32' C33' H33' . . 118.500000 ?
C33' C34' C35' . . 120.(2) ?
C33' C34' H34' . . 120.000000 ?
C35' C34' H34' . . 120.000000 ?
C30' C35' C34' . . 116.(2) ?
C30' C35' H35' . . 122.100000 ?
C34' C35' H35' . . 122.100000 ?
N37 C36 P23 . . 114.9(4) ?
N37 C36 H36A . . 108.600000 ?
P23 C36 H36A . . 108.600000 ?
N37 C36 H36B . . 108.600000 ?
P23 C36 H36B . . 108.600000 ?
H36A C36 H36B . . 107.500000 ?
N37 C38 C39 . . 110.9(5) ?
N37 C38 H38A . . 109.500000 ?
C39 C38 H38A . . 109.500000 ?
N37 C38 H38B . . 109.500000 ?
C39 C38 H38B . . 109.500000 ?
H38A C38 H38B . . 108.000000 ?
N40 C39 C38 . . 111.0(5) ?
N40 C39 H39A . . 109.400000 ?
C38 C39 H39A . . 109.400000 ?
N40 C39 H39B . . 109.400000 ?
C38 C39 H39B . . 109.400000 ?
H39A C39 H39B . . 108.000000 ?
N40 C41 C42 . . 109.8(4) ?
N40 C41 H41A . . 109.700000 ?
C42 C41 H41A . . 109.700000 ?
N40 C41 H41B . . 109.700000 ?
C42 C41 H41B . . 109.700000 ?
H41A C41 H41B . . 108.200000 ?
N37 C42 C41 . . 111.3(4) ?
N37 C42 H42A . . 109.400000 ?
C41 C42 H42A . . 109.400000 ?
N37 C42 H42B . . 109.400000 ?
C41 C42 H42B . . 109.400000 ?
H42A C42 H42B . . 108.000000 ?
N40 C43 C48 . . 124.8(5) ?
N40 C43 C44 . . 120.6(5) ?
C48 C43 C44 . . 114.6(5) ?
N49 C44 C45 . . 109.0(5) ?
N49 C44 C43 . . 128.7(5) ?
C45 C44 C43 . . 122.2(5) ?
N51 C45 C46 . . 132.2(6) ?
N51 C45 C44 . . 108.7(6) ?
C46 C45 C44 . . 119.1(5) ?
C47 C46 C45 . . 118.2(5) ?
C47 C46 N52 . . 121.2(6) ?
C45 C46 N52 . . 120.6(5) ?
C46 C47 C48 . . 122.6(6) ?
C46 C47 H47 . . 118.700000 ?
C48 C47 H47 . . 118.700000 ?
C43 C48 C47 . . 123.2(5) ?
C43 C48 H48 . . 118.400000 ?
C47 C48 H48 . . 118.400000 ?
Cl3U C1U Cl2U . . 112.2(9) ?
Cl3U C1U H1UA . . 109.200000 ?
Cl2U C1U H1UA . . 109.200000 ?
Cl3U C1U H1UB . . 109.200000 ?
Cl2U C1U H1UB . . 109.200000 ?
H1UA C1U H1UB . . 107.900000 ?
Cl2" C1" Cl3" . . 108.3(15) ?
Cl2" C1" H1A" . . 110.000000 ?
Cl3" C1" H1A" . . 110.000000 ?
Cl2" C1" H2A" . . 110.000000 ?
Cl3" C1" H2A" . . 110.000000 ?
H1A" C1" H2A" . . 108.400000 ?
N18A Ru1A N7A . . 76.27(15) ?
N18A Ru1A C5A . . 144.37(18) ?
N7A Ru1A C5A . . 139.17(18) ?
N18A Ru1A C4A . . 107.51(18) ?
N7A Ru1A C4A . . 162.9(2) ?
C5A Ru1A C4A . . 38.06(19) ?
N18A Ru1A C6A . . 155.27(18) ?
N7A Ru1A C6A . . 105.01(17) ?
C5A Ru1A C6A . . 38.3(2) ?
C4A Ru1A C6A . . 64.4(2) ?
N18A Ru1A C3A . . 95.77(17) ?
N7A Ru1A C3A . . 125.89(18) ?
C5A Ru1A C3A . . 62.7(2) ?
C4A Ru1A C3A . . 38.1(2) ?
C6A Ru1A C3A . . 63.01(19) ?
N18A Ru1A C2A . . 117.67(18) ?
N7A Ru1A C2A . . 100.00(18) ?
C5A Ru1A C2A . . 62.6(2) ?
C4A Ru1A C2A . . 63.3(2) ?
C6A Ru1A C2A . . 37.6(2) ?
C3A Ru1A C2A . . 36.9(2) ?
N18A Ru1A P23A . . 89.05(12) ?
N7A Ru1A P23A . . 88.91(11) ?
C5A Ru1A P23A . . 94.18(16) ?
C4A Ru1A P23A . . 107.61(17) ?
C6A Ru1A P23A . . 115.57(15) ?
C3A Ru1A P23A . . 145.05(16) ?
C2A Ru1A P23A . . 153.09(15) ?
C24A P23A C30A . . 105.1(6) ?
C36' P23A C30A . . 105.0(6) ?
C24A P23A C36A . . 103.8(8) ?
C30A P23A C36A . . 103.6(6) ?
C36' P23A C24' . . 98.8(8) ?
C30A P23A C24' . . 96.3(5) ?
C24A P23A Ru1A . . 115.4(5) ?
C36' P23A Ru1A . . 120.7(6) ?
C30A P23A Ru1A . . 118.36(17) ?
C36A P23A Ru1A . . 109.1(5) ?
C24' P23A Ru1A . . 113.4(5) ?
C10A O19A C20A . . 117.3(4) ?
C15A O21A C22A . . 117.0(4) ?
N49A O50A N51A . . 114.0(4) ?
C8A N7A C12A . . 117.2(4) ?
C8A N7A Ru1A . . 124.9(3) ?
C12A N7A Ru1A . . 117.8(3) ?
C13A N18A C17A . . 117.7(4) ?
C13A N18A Ru1A . . 118.7(3) ?
C17A N18A Ru1A . . 123.6(3) ?
C36A N37A C38A . . 114.3(13) ?
C36A N37A C42A . . 112.4(13) ?
C38A N37A C42A . . 109.9(11) ?
C36' N37' C38' . . 111.7(14) ?
C36' N37' C42' . . 111.9(14) ?
C38' N37' C42' . . 107.6(11) ?
C44A N49A O50A . . 103.8(5) ?
C45A N51A O50A . . 103.0(5) ?
O54A N52A O53A . . 122.8(6) ?
O54A N52A C46A . . 119.3(5) ?
O53A N52A C46A . . 117.9(5) ?
C3A C2A C6A . . 108.9(5) ?
C3A C2A Ru1A . . 71.3(3) ?
C6A C2A Ru1A . . 70.0(3) ?
C3A C2A H2A . . 125.500000 ?
C6A C2A H2A . . 125.500000 ?
Ru1A C2A H2A . . 125.500000 ?
C2A C3A C4A . . 108.8(5) ?
C2A C3A Ru1A . . 71.8(3) ?
C4A C3A Ru1A . . 69.8(3) ?
C2A C3A H3A . . 125.600000 ?
C4A C3A H3A . . 125.600000 ?
Ru1A C3A H3A . . 125.600000 ?
C5A C4A C3A . . 106.0(5) ?
C5A C4A Ru1A . . 70.4(3) ?
C3A C4A Ru1A . . 72.1(3) ?
C5A C4A H4A . . 126.900000 ?
C3A C4A H4A . . 126.900000 ?
Ru1A C4A H4A . . 126.900000 ?
C4A C5A C6A . . 109.8(5) ?
C4A C5A Ru1A . . 71.5(3) ?
C6A C5A Ru1A . . 71.6(3) ?
C4A C5A H5A . . 125.100000 ?
C6A C5A H5A . . 125.100000 ?
Ru1A C5A H5A . . 125.100000 ?
C2A C6A C5A . . 106.4(5) ?
C2A C6A Ru1A . . 72.4(3) ?
C5A C6A Ru1A . . 70.2(3) ?
C2A C6A H6A . . 126.700000 ?
C5A C6A H6A . . 126.700000 ?
Ru1A C6A H6A . . 126.700000 ?
N7A C8A C9A . . 123.4(4) ?
N7A C8A H8A . . 118.300000 ?
C9A C8A H8A . . 118.300000 ?
C8A C9A C10A . . 118.9(4) ?
C8A C9A H9A . . 120.600000 ?
C10A C9A H9A . . 120.600000 ?
O19A C10A C9A . . 124.8(4) ?
O19A C10A C11A . . 116.7(4) ?
C9A C10A C11A . . 118.5(4) ?
C12A C11A C10A . . 119.3(4) ?
C12A C11A H11A . . 120.400000 ?
C10A C11A H11A . . 120.400000 ?
N7A C12A C11A . . 122.7(4) ?
N7A C12A C13A . . 113.4(4) ?
C11A C12A C13A . . 123.9(4) ?
N18A C13A C14A . . 122.8(4) ?
N18A C13A C12A . . 113.8(4) ?
C14A C13A C12A . . 123.5(4) ?
C15A C14A C13A . . 118.5(4) ?
C15A C14A H14A . . 120.800000 ?
C13A C14A H14A . . 120.800000 ?
O21A C15A C14A . . 125.5(4) ?
O21A C15A C16A . . 115.7(4) ?
C14A C15A C16A . . 118.8(4) ?
C17A C16A C15A . . 119.1(5) ?
C17A C16A H16A . . 120.400000 ?
C15A C16A H16A . . 120.400000 ?
N18A C17A C16A . . 123.1(5) ?
N18A C17A H17A . . 118.500000 ?
C16A C17A H17A . . 118.500000 ?
O19A C20A H20D . . 109.500000 ?
O19A C20A H20E . . 109.500000 ?
H20D C20A H20E . . 109.500000 ?
O19A C20A H20F . . 109.500000 ?
H20D C20A H20F . . 109.500000 ?
H20E C20A H20F . . 109.500000 ?
O21A C22A H22D . . 109.500000 ?
O21A C22A H22E . . 109.500000 ?
H22D C22A H22E . . 109.500000 ?
O21A C22A H22F . . 109.500000 ?
H22D C22A H22F . . 109.500000 ?
H22E C22A H22F . . 109.500000 ?
C25A C24A C29A . . 119.2(16) ?
C25A C24A P23A . . 117.5(13) ?
C29A C24A P23A . . 122.6(12) ?
C24A C25A C26A . . 122.8(17) ?
C24A C25A H25A . . 118.600000 ?
C26A C25A H25A . . 118.600000 ?
C27A C26A C25A . . 118.4(15) ?
C27A C26A H26A . . 120.800000 ?
C25A C26A H26A . . 120.800000 ?
C28A C27A C26A . . 118.7(14) ?
C28A C27A H27A . . 120.700000 ?
C26A C27A H27A . . 120.700000 ?
C27A C28A C29A . . 122.7(14) ?
C27A C28A H28A . . 118.600000 ?
C29A C28A H28A . . 118.600000 ?
C24A C29A C28A . . 118.1(15) ?
C24A C29A H29A . . 121.000000 ?
C28A C29A H29A . . 121.000000 ?
C25' C24' C29' . . 120.5(15) ?
C25' C24' P23A . . 123.1(13) ?
C29' C24' P23A . . 115.7(13) ?
C24' C25' C26' . . 120.8(16) ?
C24' C25' H25' . . 119.600000 ?
C26' C25' H25' . . 119.600000 ?
C27' C26' C25' . . 121.5(17) ?
C27' C26' H26' . . 119.200000 ?
C25' C26' H26' . . 119.200000 ?
C26' C27' C28' . . 120.2(16) ?
C26' C27' H27' . . 119.900000 ?
C28' C27' H27' . . 119.900000 ?
C27' C28' C29' . . 119.4(16) ?
C27' C28' H28' . . 120.300000 ?
C29' C28' H28' . . 120.300000 ?
C28' C29' C24' . . 117.6(15) ?
C28' C29' H29' . . 121.200000 ?
C24' C29' H29' . . 121.200000 ?
C31A C30A C35A . . 118.1(5) ?
C31A C30A P23A . . 120.3(4) ?
C35A C30A P23A . . 121.6(4) ?
C32A C31A C30A . . 120.2(5) ?
C32A C31A H31A . . 119.900000 ?
C30A C31A H31A . . 119.900000 ?
C33A C32A C31A . . 120.9(5) ?
C33A C32A H32A . . 119.600000 ?
C31A C32A H32A . . 119.600000 ?
C32A C33A C34A . . 119.3(5) ?
C32A C33A H33A . . 120.300000 ?
C34A C33A H33A . . 120.300000 ?
C35A C34A C33A . . 121.2(5) ?
C35A C34A H34A . . 119.400000 ?
C33A C34A H34A . . 119.400000 ?
C34A C35A C30A . . 120.3(5) ?
C34A C35A H35A . . 119.900000 ?
C30A C35A H35A . . 119.900000 ?
N37A C36A P23A . . 115.9(12) ?
N37A C36A H36C . . 108.300000 ?
P23A C36A H36C . . 108.300000 ?
N37A C36A H36D . . 108.300000 ?
P23A C36A H36D . . 108.300000 ?
H36C C36A H36D . . 107.400000 ?
N37' C36' P23A . . 111.2(12) ?
N37' C36' H36E . . 109.400000 ?
P23A C36' H36E . . 109.400000 ?
N37' C36' H36F . . 109.400000 ?
P23A C36' H36F . . 109.400000 ?
H36E C36' H36F . . 108.000000 ?
N40' C43A C48A . . 121.6(7) ?
C48A C43A N40A . . 124.0(7) ?
N40' C43A C44A . . 123.2(7) ?
C48A C43A C44A . . 113.4(6) ?
N40A C43A C44A . . 120.4(7) ?
N49A C44A C45A . . 109.6(5) ?
N49A C44A C43A . . 128.1(6) ?
C45A C44A C43A . . 122.3(6) ?
N51A C45A C46A . . 129.4(6) ?
N51A C45A C44A . . 109.6(6) ?
C46A C45A C44A . . 120.6(5) ?
C47A C46A C45A . . 117.0(6) ?
C47A C46A N52A . . 120.4(6) ?
C45A C46A N52A . . 122.6(5) ?
C46A C47A C48A . . 123.1(6) ?
C46A C47A H47A . . 118.500000 ?
C48A C47A H47A . . 118.500000 ?
C43A C48A C47A . . 123.6(5) ?
C43A C48A H48A . . 118.200000 ?
C47A C48A H48A . . 118.200000 ?
N37A C38A C39A . . 113.4(9) ?
N37A C38A H38C . . 108.900000 ?
C39A C38A H38C . . 108.900000 ?
N37A C38A H38D . . 108.900000 ?
C39A C38A H38D . . 108.900000 ?
H38C C38A H38D . . 107.700000 ?
N40A C39A C38A . . 109.6(10) ?
N40A C39A H39C . . 109.800000 ?
C38A C39A H39C . . 109.800000 ?
N40A C39A H39D . . 109.800000 ?
C38A C39A H39D . . 109.800000 ?
H39C C39A H39D . . 108.200000 ?
C43A N40A C41A . . 124.0(12) ?
C43A N40A C39A . . 120.7(10) ?
C41A N40A C39A . . 108.7(11) ?
N40A C41A C42A . . 109.9(11) ?
N40A C41A H41C . . 109.700000 ?
C42A C41A H41C . . 109.700000 ?
N40A C41A H41D . . 109.700000 ?
C42A C41A H41D . . 109.700000 ?
H41C C41A H41D . . 108.200000 ?
N37A C42A C41A . . 114.4(12) ?
N37A C42A H42C . . 108.700000 ?
C41A C42A H42C . . 108.700000 ?
N37A C42A H42D . . 108.700000 ?
C41A C42A H42D . . 108.700000 ?
H42C C42A H42D . . 107.600000 ?
N37' C38' C39' . . 112.8(12) ?
N37' C38' H38E . . 109.000000 ?
C39' C38' H38E . . 109.000000 ?
N37' C38' H38F . . 109.000000 ?
C39' C38' H38F . . 109.000000 ?
H38E C38' H38F . . 107.800000 ?
N40' C39' C38' . . 110.5(12) ?
N40' C39' H39E . . 109.500000 ?
C38' C39' H39E . . 109.500000 ?
N40' C39' H39F . . 109.500000 ?
C38' C39' H39F . . 109.500000 ?
H39E C39' H39F . . 108.100000 ?
C43A N40' C39' . . 118.7(11) ?
C43A N40' C41' . . 124.5(12) ?
C39' N40' C41' . . 112.7(11) ?
N40' C41' C42' . . 109.6(12) ?
N40' C41' H41E . . 109.800000 ?
C42' C41' H41E . . 109.800000 ?
N40' C41' H41F . . 109.800000 ?
C42' C41' H41F . . 109.800000 ?
H41E C41' H41F . . 108.200000 ?
N37' C42' C41' . . 110.4(13) ?
N37' C42' H42E . . 109.600000 ?
C41' C42' H42E . . 109.600000 ?
N37' C42' H42F . . 109.600000 ?
C41' C42' H42F . . 109.600000 ?
H42E C42' H42F . . 108.100000 ?
F7L P1L F6L . . 179.6(3) ?
F7L P1L F2L . . 90.0(3) ?
F6L P1L F2L . . 90.2(2) ?
F7L P1L F3L . . 89.5(2) ?
F6L P1L F3L . . 90.8(2) ?
F2L P1L F3L . . 90.2(2) ?
F7L P1L F5L . . 90.0(3) ?
F6L P1L F5L . . 89.6(3) ?
F2L P1L F5L . . 89.0(2) ?
F3L P1L F5L . . 179.1(2) ?
F7L P1L F4L . . 91.1(3) ?
F6L P1L F4L . . 88.6(2) ?
F2L P1L F4L . . 178.8(3) ?
F3L P1L F4L . . 89.8(2) ?
F5L P1L F4L . . 91.0(2) ?
F3' P1M F6' . . 93.1(10) ?
F5M P1M F2M . . 96.8(10) ?
F5M P1M F4M . . 86.4(10) ?
F2M P1M F4M . . 175.8(13) ?
F5M P1M F7M . . 91.0(10) ?
F2M P1M F7M . . 94.3(14) ?
F4M P1M F7M . . 88.4(16) ?
F3' P1M F4' . . 91.5(9) ?
F6' P1M F4' . . 88.5(9) ?
F3' P1M F2' . . 85.6(10) ?
F6' P1M F2' . . 93.9(11) ?
F4' P1M F2' . . 176.4(9) ?
F3' P1M F5' . . 179.5(10) ?
F6' P1M F5' . . 86.7(7) ?
F4' P1M F5' . . 88.9(7) ?
F2' P1M F5' . . 94.0(8) ?
F3' P1M F7' . . 93.3(9) ?
F6' P1M F7' . . 173.6(8) ?
F4' P1M F7' . . 91.4(10) ?
F2' P1M F7' . . 86.5(10) ?
F5' P1M F7' . . 86.9(7) ?
F5M P1M F6M . . 93.6(10) ?
F2M P1M F6M . . 86.4(12) ?
F4M P1M F6M . . 90.7(14) ?
F7M P1M F6M . . 175.2(12) ?
F5M P1M F3M . . 173.5(9) ?
F2M P1M F3M . . 89.8(9) ?
F4M P1M F3M . . 87.1(9) ?
F7M P1M F3M . . 88.4(11) ?
F6M P1M F3M . . 86.8(10) ?
Cl2R C1R Cl3R . . 113.0(3) ?
Cl2R C1R H1RA . . 109.000000 ?
Cl3R C1R H1RA . . 109.000000 ?
Cl2R C1R H1RB . . 109.000000 ?
Cl3R C1R H1RB . . 109.000000 ?
H1RA C1R H1RB . . 107.800000 ?
Cl3S C1S Cl2S . . 112.5(3) ?
Cl3S C1S H1SA . . 109.100000 ?
Cl2S C1S H1SA . . 109.100000 ?
Cl3S C1S H1SB . . 109.100000 ?
Cl2S C1S H1SB . . 109.100000 ?
H1SA C1S H1SB . . 107.800000 ?
Cl2T C1T Cl3T . . 112.3(4) ?
Cl2T C1T H1TA . . 109.100000 ?
Cl3T C1T H1TA . . 109.100000 ?
Cl2T C1T H1TB . . 109.100000 ?
Cl3T C1T H1TB . . 109.100000 ?
H1TA C1T H1TB . . 107.900000 ?

loop_
_geom_bond_atom_site_label_1
_geom_bond_atom_site_label_2
_geom_bond_site_symmetry_2
_geom_bond_distance
_geom_bond_publ_flag
Ru1 N7 . 2.080(4) ?
Ru1 N18 . 2.095(4) ?
Ru1 C6 . 2.171(5) ?
Ru1 C5 . 2.184(5) ?
Ru1 C4 . 2.197(5) ?
Ru1 C2 . 2.204(5) ?
Ru1 C3 . 2.209(6) ?
Ru1 P23 . 2.3031(13) ?
P23 C24 . 1.826(5) ?
P23 C30 . 1.830(18) ?
P23 C36 . 1.846(6) ?
P23 C30' . 1.90(3) ?
O19 C10 . 1.352(6) ?
O19 C20 . 1.448(6) ?
O21 C15 . 1.351(6) ?
O21 C22 . 1.434(7) ?
O50 N49 . 1.364(6) ?
O50 N51 . 1.386(8) ?
O53 N52 . 1.234(9) ?
O54 N52 . 1.218(7) ?
N7 C8 . 1.343(6) ?
N7 C12 . 1.370(6) ?
N18 C13 . 1.350(6) ?
N18 C17 . 1.354(7) ?
N37 C36 . 1.450(6) ?
N37 C42 . 1.464(6) ?
N37 C38 . 1.466(7) ?
N40 C43 . 1.358(7) ?
N40 C41 . 1.460(6) ?
N40 C39 . 1.461(7) ?
N49 C44 . 1.310(7) ?
N51 C45 . 1.330(7) ?
N52 C46 . 1.449(8) ?
C2 C3 . 1.429(8) ?
C2 C6 . 1.433(8) ?
C2 H2 . 1.000000 ?
C3 C4 . 1.397(10) ?
C3 H3 . 1.000000 ?
C4 C5 . 1.432(9) ?
C4 H4 . 1.000000 ?
C5 C6 . 1.419(8) ?
C5 H5 . 1.000000 ?
C6 H6 . 1.000000 ?
C8 C9 . 1.375(7) ?
C8 H8 . 0.950000 ?
C9 C10 . 1.393(7) ?
C9 H9 . 0.950000 ?
C10 C11 . 1.384(6) ?
C11 C12 . 1.369(6) ?
C11 H11 . 0.950000 ?
C12 C13 . 1.480(6) ?
C13 C14 . 1.396(7) ?
C14 C15 . 1.392(7) ?
C14 H14 . 0.950000 ?
C15 C16 . 1.392(7) ?
C16 C17 . 1.370(8) ?
C16 H16 . 0.950000 ?
C17 H17 . 0.950000 ?
C20 H20A . 0.980000 ?
C20 H20B . 0.980000 ?
C20 H20C . 0.980000 ?
C22 H22A . 0.980000 ?
C22 H22B . 0.980000 ?
C22 H22C . 0.980000 ?
C24 C25 . 1.382(7) ?
C24 C29 . 1.408(7) ?
C25 C26 . 1.375(8) ?
C25 H25 . 0.950000 ?
C26 C27 . 1.378(8) ?
C26 H26 . 0.950000 ?
C27 C28 . 1.384(8) ?
C27 H27 . 0.950000 ?
C28 C29 . 1.385(7) ?
C28 H28 . 0.950000 ?
C29 H29 . 0.950000 ?
C30 C35 . 1.395(19) ?
C30 C31 . 1.411(16) ?
C31 C32 . 1.416(19) ?
C31 H31 . 0.950000 ?
C32 C33 . 1.360(16) ?
C32 H32 . 0.950000 ?
C33 C34 . 1.380(15) ?
C33 H33 . 0.950000 ?
C34 C35 . 1.407(19) ?
C34 H34 . 0.950000 ?
C35 H35 . 0.950000 ?
C30' C31' . 1.38(3) ?
C30' C35' . 1.39(3) ?
C31' C32' . 1.40(3) ?
C31' H31' . 0.950000 ?
C32' C33' . 1.39(3) ?
C32' H32' . 0.950000 ?
C33' C34' . 1.30(3) ?
C33' H33' . 0.950000 ?
C34' C35' . 1.48(4) ?
C34' H34' . 0.950000 ?
C35' H35' . 0.950000 ?
C36 H36A . 0.990000 ?
C36 H36B . 0.990000 ?
C38 C39 . 1.495(8) ?
C38 H38A . 0.990000 ?
C38 H38B . 0.990000 ?
C39 H39A . 0.990000 ?
C39 H39B . 0.990000 ?
C41 C42 . 1.513(7) ?
C41 H41A . 0.990000 ?
C41 H41B . 0.990000 ?
C42 H42A . 0.990000 ?
C42 H42B . 0.990000 ?
C43 C48 . 1.375(8) ?
C43 C44 . 1.457(7) ?
C44 C45 . 1.436(8) ?
C45 C46 . 1.411(9) ?
C46 C47 . 1.367(8) ?
C47 C48 . 1.410(8) ?
C47 H47 . 0.950000 ?
C48 H48 . 0.950000 ?
C1U Cl3U . 1.720(15) ?
C1U Cl2U . 1.723(15) ?
C1U H1UA . 0.990000 ?
C1U H1UB . 0.990000 ?
C1" Cl2" . 1.73(2) ?
C1" Cl3" . 1.80(3) ?
C1" H1A" . 0.990000 ?
C1" H2A" . 0.990000 ?
Ru1A N18A . 2.074(4) ?
Ru1A N7A . 2.077(4) ?
Ru1A C5A . 2.168(5) ?
Ru1A C4A . 2.182(5) ?
Ru1A C6A . 2.187(5) ?
Ru1A C3A . 2.212(5) ?
Ru1A C2A . 2.219(5) ?
Ru1A P23A . 2.2978(14) ?
P23A C24A . 1.728(17) ?
P23A C36' . 1.796(19) ?
P23A C30A . 1.835(5) ?
P23A C36A . 1.952(18) ?
P23A C24' . 1.998(19) ?
O19A C10A . 1.340(6) ?
O19A C20A . 1.435(6) ?
O21A C15A . 1.343(6) ?
O21A C22A . 1.431(6) ?
O50A N49A . 1.371(7) ?
O50A N51A . 1.383(8) ?
O53A N52A . 1.243(6) ?
O54A N52A . 1.239(7) ?
N7A C8A . 1.341(6) ?
N7A C12A . 1.367(6) ?
N18A C13A . 1.344(6) ?
N18A C17A . 1.357(6) ?
N37A C36A . 1.434(18) ?
N37A C38A . 1.450(16) ?
N37A C42A . 1.473(17) ?
N37' C36' . 1.437(18) ?
N37' C38' . 1.455(16) ?
N37' C42' . 1.476(19) ?
N49A C44A . 1.322(8) ?
N51A C45A . 1.332(7) ?
N52A C46A . 1.433(8) ?
C2A C3A . 1.404(8) ?
C2A C6A . 1.421(8) ?
C2A H2A . 1.000000 ?
C3A C4A . 1.435(8) ?
C3A H3A . 1.000000 ?
C4A C5A . 1.419(7) ?
C4A H4A . 1.000000 ?
C5A C6A . 1.427(8) ?
C5A H5A . 1.000000 ?
C6A H6A . 1.000000 ?
C8A C9A . 1.388(7) ?
C8A H8A . 0.950000 ?
C9A C10A . 1.391(7) ?
C9A H9A . 0.950000 ?
C10A C11A . 1.393(6) ?
C11A C12A . 1.382(6) ?
C11A H11A . 0.950000 ?
C12A C13A . 1.479(6) ?
C13A C14A . 1.401(6) ?
C14A C15A . 1.389(6) ?
C14A H14A . 0.950000 ?
C15A C16A . 1.398(7) ?
C16A C17A . 1.370(7) ?
C16A H16A . 0.950000 ?
C17A H17A . 0.950000 ?
C20A H20D . 0.980000 ?
C20A H20E . 0.980000 ?
C20A H20F . 0.980000 ?
C22A H22D . 0.980000 ?
C22A H22E . 0.980000 ?
C22A H22F . 0.980000 ?
C24A C25A . 1.353(17) ?
C24A C29A . 1.38(2) ?
C25A C26A . 1.41(2) ?
C25A H25A . 0.950000 ?
C26A C27A . 1.38(2) ?
C26A H26A . 0.950000 ?
C27A C28A . 1.36(2) ?
C27A H27A . 0.950000 ?
C28A C29A . 1.41(2) ?
C28A H28A . 0.950000 ?
C29A H29A . 0.950000 ?
C24' C25' . 1.346(19) ?
C24' C29' . 1.45(2) ?
C25' C26' . 1.37(3) ?
C25' H25' . 0.950000 ?
C26' C27' . 1.36(2) ?
C26' H26' . 0.950000 ?
C27' C28' . 1.41(2) ?
C27' H27' . 0.950000 ?
C28' C29' . 1.41(2) ?
C28' H28' . 0.950000 ?
C29' H29' . 0.950000 ?
C30A C31A . 1.394(7) ?
C30A C35A . 1.408(7) ?
C31A C32A . 1.390(7) ?
C31A H31A . 0.950000 ?
C32A C33A . 1.366(8) ?
C32A H32A . 0.950000 ?
C33A C34A . 1.379(8) ?
C33A H33A . 0.950000 ?
C34A C35A . 1.367(8) ?
C34A H34A . 0.950000 ?
C35A H35A . 0.950000 ?
C36A H36C . 0.990000 ?
C36A H36D . 0.990000 ?
C36' H36E . 0.990000 ?
C36' H36F . 0.990000 ?
C43A N40' . 1.290(15) ?
C43A C48A . 1.394(8) ?
C43A N40A . 1.453(16) ?
C43A C44A . 1.468(8) ?
C44A C45A . 1.419(10) ?
C45A C46A . 1.406(9) ?
C46A C47A . 1.377(8) ?
C47A C48A . 1.397(9) ?
C47A H47A . 0.950000 ?
C48A H48A . 0.950000 ?
C38A C39A . 1.517(16) ?
C38A H38C . 0.990000 ?
C38A H38D . 0.990000 ?
C39A N40A . 1.491(18) ?
C39A H39C . 0.990000 ?
C39A H39D . 0.990000 ?
N40A C41A . 1.454(17) ?
C41A C42A . 1.50(2) ?
C41A H41C . 0.990000 ?
C41A H41D . 0.990000 ?
C42A H42C . 0.990000 ?
C42A H42D . 0.990000 ?
C38' C39' . 1.49(2) ?
C38' H38E . 0.990000 ?
C38' H38F . 0.990000 ?
C39' N40' . 1.467(17) ?
C39' H39E . 0.990000 ?
C39' H39F . 0.990000 ?
N40' C41' . 1.473(17) ?
C41' C42' . 1.50(2) ?
C41' H41E . 0.990000 ?
C41' H41F . 0.990000 ?
C42' H42E . 0.990000 ?
C42' H42F . 0.990000 ?
P1L F7L . 1.571(4) ?
P1L F6L . 1.578(4) ?
P1L F2L . 1.587(4) ?
P1L F3L . 1.588(3) ?
P1L F5L . 1.595(4) ?
P1L F4L . 1.602(4) ?
P1M F3' . 1.522(16) ?
P1M F5M . 1.534(14) ?
P1M F6' . 1.537(15) ?
P1M F2M . 1.553(16) ?
P1M F4M . 1.56(2) ?
P1M F7M . 1.57(2) ?
P1M F4' . 1.593(16) ?
P1M F2' . 1.603(17) ?
P1M F5' . 1.606(10) ?
P1M F7' . 1.608(18) ?
P1M F6M . 1.63(2) ?
P1M F3M . 1.637(16) ?
Cl2R C1R . 1.755(7) ?
Cl3R C1R . 1.771(7) ?
C1R H1RA . 0.990000 ?
C1R H1RB . 0.990000 ?
Cl2S C1S . 1.770(7) ?
Cl3S C1S . 1.759(7) ?
C1S H1SA . 0.990000 ?
C1S H1SB . 0.990000 ?
Cl2T C1T . 1.735(8) ?
Cl3T C1T . 1.741(7) ?
C1T H1TA . 0.990000 ?
C1T H1TB . 0.990000 ?

loop_
_geom_torsion_atom_site_label_1
_geom_torsion_atom_site_label_2
_geom_torsion_atom_site_label_3
_geom_torsion_atom_site_label_4
_geom_torsion_site_symmetry_1
_geom_torsion_site_symmetry_2
_geom_torsion_site_symmetry_3
_geom_torsion_site_symmetry_4
_geom_torsion
_geom_torsion_publ_flag
N51 O50 N49 C44 . . . . 0.1(7) ?
N49 O50 N51 C45 . . . . -0.7(7) ?
C6 C2 C3 C4 . . . . 0.3(6) ?
Ru1 C2 C3 C4 . . . . 61.4(4) ?
C6 C2 C3 Ru1 . . . . -61.1(3) ?
C2 C3 C4 C5 . . . . -0.6(6) ?
Ru1 C3 C4 C5 . . . . 60.8(4) ?
C2 C3 C4 Ru1 . . . . -61.3(4) ?
C3 C4 C5 C6 . . . . 0.6(6) ?
Ru1 C4 C5 C6 . . . . 62.3(3) ?
C3 C4 C5 Ru1 . . . . -61.7(4) ?
C4 C5 C6 C2 . . . . -0.4(6) ?
Ru1 C5 C6 C2 . . . . 62.5(3) ?
C4 C5 C6 Ru1 . . . . -62.9(3) ?
C3 C2 C6 C5 . . . . 0.1(6) ?
Ru1 C2 C6 C5 . . . . -62.1(3) ?
C3 C2 C6 Ru1 . . . . 62.2(3) ?
C12 N7 C8 C9 . . . . -1.4(7) ?
Ru1 N7 C8 C9 . . . . 173.6(4) ?
N7 C8 C9 C10 . . . . 0.5(7) ?
C20 O19 C10 C11 . . . . -176.9(4) ?
C20 O19 C10 C9 . . . . 3.2(7) ?
C8 C9 C10 O19 . . . . -179.0(4) ?
C8 C9 C10 C11 . . . . 1.1(7) ?
O19 C10 C11 C12 . . . . 178.4(4) ?
C9 C10 C11 C12 . . . . -1.7(7) ?
C10 C11 C12 N7 . . . . 0.9(7) ?
C10 C11 C12 C13 . . . . -178.7(4) ?
C8 N7 C12 C11 . . . . 0.7(6) ?
Ru1 N7 C12 C11 . . . . -174.6(3) ?
C8 N7 C12 C13 . . . . -179.7(4) ?
Ru1 N7 C12 C13 . . . . 5.1(5) ?
C17 N18 C13 C14 . . . . -1.8(7) ?
Ru1 N18 C13 C14 . . . . 179.4(3) ?
C17 N18 C13 C12 . . . . -179.4(4) ?
Ru1 N18 C13 C12 . . . . 1.9(5) ?
C11 C12 C13 N18 . . . . 175.2(4) ?
N7 C12 C13 N18 . . . . -4.4(6) ?
C11 C12 C13 C14 . . . . -2.3(7) ?
N7 C12 C13 C14 . . . . 178.1(4) ?
N18 C13 C14 C15 . . . . 1.5(7) ?
C12 C13 C14 C15 . . . . 178.9(4) ?
C22 O21 C15 C14 . . . . 7.8(8) ?
C22 O21 C15 C16 . . . . -172.0(5) ?
C13 C14 C15 O21 . . . . -179.9(5) ?
C13 C14 C15 C16 . . . . -0.1(7) ?
O21 C15 C16 C17 . . . . 178.9(5) ?
C14 C15 C16 C17 . . . . -0.9(8) ?
C13 N18 C17 C16 . . . . 0.7(7) ?
Ru1 N18 C17 C16 . . . . 179.4(4) ?
C15 C16 C17 N18 . . . . 0.7(8) ?
C30 P23 C24 C25 . . . . 116.5(7) ?
C36 P23 C24 C25 . . . . -141.7(4) ?
C30' P23 C24 C25 . . . . 108.3(10) ?
Ru1 P23 C24 C25 . . . . -12.7(5) ?
C30 P23 C24 C29 . . . . -60.2(7) ?
C36 P23 C24 C29 . . . . 41.5(5) ?
C30' P23 C24 C29 . . . . -68.4(10) ?
Ru1 P23 C24 C29 . . . . 170.5(4) ?
C29 C24 C25 C26 . . . . -1.2(8) ?
P23 C24 C25 C26 . . . . -178.1(5) ?
C24 C25 C26 C27 . . . . 0.4(10) ?
C25 C26 C27 C28 . . . . 0.2(10) ?
C26 C27 C28 C29 . . . . 0.1(9) ?
C27 C28 C29 C24 . . . . -1.0(8) ?
C25 C24 C29 C28 . . . . 1.6(8) ?
P23 C24 C29 C28 . . . . 178.4(4) ?
C24 P23 C30 C35 . . . . 151.6(13) ?
C36 P23 C30 C35 . . . . 43.4(15) ?
Ru1 P23 C30 C35 . . . . -76.6(15) ?
C24 P23 C30 C31 . . . . -38.1(12) ?
C36 P23 C30 C31 . . . . -146.3(11) ?
Ru1 P23 C30 C31 . . . . 93.8(12) ?
C35 C30 C31 C32 . . . . 2.(2) ?
P23 C30 C31 C32 . . . . -169.3(10) ?
C30 C31 C32 C33 . . . . 0.(2) ?
C31 C32 C33 C34 . . . . -1.6(18) ?
C32 C33 C34 C35 . . . . 0.7(19) ?
C31 C30 C35 C34 . . . . -3.(2) ?
P23 C30 C35 C34 . . . . 167.5(11) ?
C33 C34 C35 C30 . . . . 2.(2) ?
C35' C30' C31' C32' . . . . 0.(4) ?
P23 C30' C31' C32' . . . . -170.0(19) ?
C30' C31' C32' C33' . . . . 0.(4) ?
C31' C32' C33' C34' . . . . -1.(4) ?
C32' C33' C34' C35' . . . . 2.(4) ?
C31' C30' C35' C34' . . . . 1.(4) ?
P23 C30' C35' C34' . . . . 171.7(17) ?
C33' C34' C35' C30' . . . . -2.(4) ?
C42 N37 C36 P23 . . . . -83.6(5) ?
C38 N37 C36 P23 . . . . 155.3(4) ?
C24 P23 C36 N37 . . . . 81.3(4) ?
C30 P23 C36 N37 . . . . -170.9(6) ?
C30' P23 C36 N37 . . . . -178.1(9) ?
Ru1 P23 C36 N37 . . . . -50.6(4) ?
C36 N37 C38 C39 . . . . -177.4(4) ?
C42 N37 C38 C39 . . . . 59.3(6) ?
C43 N40 C39 C38 . . . . -154.3(5) ?
C41 N40 C39 C38 . . . . 54.6(7) ?
N37 C38 C39 N40 . . . . -57.1(6) ?
C43 N40 C41 C42 . . . . 154.0(5) ?
C39 N40 C41 C42 . . . . -54.1(6) ?
C36 N37 C42 C41 . . . . 178.1(4) ?
C38 N37 C42 C41 . . . . -59.7(6) ?
N40 C41 C42 N37 . . . . 57.3(6) ?
C41 N40 C43 C48 . . . . 7.1(8) ?
C39 N40 C43 C48 . . . . -142.0(6) ?
C41 N40 C43 C44 . . . . -170.3(5) ?
C39 N40 C43 C44 . . . . 40.6(8) ?
O50 N49 C44 C45 . . . . 0.4(6) ?
O50 N49 C44 C43 . . . . 176.6(5) ?
N40 C43 C44 N49 . . . . 3.8(9) ?
C48 C43 C44 N49 . . . . -173.8(6) ?
N40 C43 C44 C45 . . . . 179.5(5) ?
C48 C43 C44 C45 . . . . 1.9(8) ?
O50 N51 C45 C46 . . . . -177.5(6) ?
O50 N51 C45 C44 . . . . 0.9(6) ?
N49 C44 C45 N51 . . . . -0.9(7) ?
C43 C44 C45 N51 . . . . -177.3(5) ?
N49 C44 C45 C46 . . . . 177.8(5) ?
C43 C44 C45 C46 . . . . 1.3(8) ?
N51 C45 C46 C47 . . . . 175.2(6) ?
C44 C45 C46 C47 . . . . -3.1(8) ?
N51 C45 C46 N52 . . . . -7.0(10) ?
C44 C45 C46 N52 . . . . 174.7(5) ?
O54 N52 C46 C47 . . . . 178.1(6) ?
O53 N52 C46 C47 . . . . 1.1(10) ?
O54 N52 C46 C45 . . . . 0.3(9) ?
O53 N52 C46 C45 . . . . -176.8(6) ?
C45 C46 C47 C48 . . . . 1.8(9) ?
N52 C46 C47 C48 . . . . -176.1(6) ?
N40 C43 C48 C47 . . . . 179.1(6) ?
C44 C43 C48 C47 . . . . -3.4(8) ?
C46 C47 C48 C43 . . . . 1.7(10) ?
N51A O50A N49A C44A . . . . -1.2(7) ?
N49A O50A N51A C45A . . . . 1.1(7) ?
C6A C2A C3A C4A . . . . 0.2(6) ?
Ru1A C2A C3A C4A . . . . 60.3(4) ?
C6A C2A C3A Ru1A . . . . -60.1(4) ?
C2A C3A C4A C5A . . . . 1.2(6) ?
Ru1A C3A C4A C5A . . . . 62.7(4) ?
C2A C3A C4A Ru1A . . . . -61.5(4) ?
C3A C4A C5A C6A . . . . -2.1(6) ?
Ru1A C4A C5A C6A . . . . 61.7(4) ?
C3A C4A C5A Ru1A . . . . -63.8(4) ?
C3A C2A C6A C5A . . . . -1.4(6) ?
Ru1A C2A C6A C5A . . . . -62.3(3) ?
C3A C2A C6A Ru1A . . . . 60.9(4) ?
C4A C5A C6A C2A . . . . 2.2(6) ?
Ru1A C5A C6A C2A . . . . 63.8(3) ?
C4A C5A C6A Ru1A . . . . -61.6(4) ?
C12A N7A C8A C9A . . . . 0.9(7) ?
Ru1A N7A C8A C9A . . . . 178.7(3) ?
N7A C8A C9A C10A . . . . -0.8(7) ?
C20A O19A C10A C9A . . . . -0.6(7) ?
C20A O19A C10A C11A . . . . 177.8(4) ?
C8A C9A C10A O19A . . . . 178.4(5) ?
C8A C9A C10A C11A . . . . 0.0(7) ?
O19A C10A C11A C12A . . . . -178.0(4) ?
C9A C10A C11A C12A . . . . 0.6(7) ?
C8A N7A C12A C11A . . . . -0.3(6) ?
Ru1A N7A C12A C11A . . . . -178.3(3) ?
C8A N7A C12A C13A . . . . -179.7(4) ?
Ru1A N7A C12A C13A . . . . 2.3(5) ?
C10A C11A C12A N7A . . . . -0.4(7) ?
C10A C11A C12A C13A . . . . 179.0(4) ?
C17A N18A C13A C14A . . . . 0.7(7) ?
Ru1A N18A C13A C14A . . . . -177.5(3) ?
C17A N18A C13A C12A . . . . 179.9(4) ?
Ru1A N18A C13A C12A . . . . 1.7(5) ?
N7A C12A C13A N18A . . . . -2.5(5) ?
C11A C12A C13A N18A . . . . 178.0(4) ?
N7A C12A C13A C14A . . . . 176.7(4) ?
C11A C12A C13A C14A . . . . -2.8(7) ?
N18A C13A C14A C15A . . . . 0.3(7) ?
C12A C13A C14A C15A . . . . -178.8(4) ?
C22A O21A C15A C14A . . . . -0.8(7) ?
C22A O21A C15A C16A . . . . 178.7(5) ?
C13A C14A C15A O21A . . . . 178.4(4) ?
C13A C14A C15A C16A . . . . -1.0(7) ?
O21A C15A C16A C17A . . . . -178.7(5) ?
C14A C15A C16A C17A . . . . 0.8(8) ?
C13A N18A C17A C16A . . . . -0.9(8) ?
Ru1A N18A C17A C16A . . . . 177.1(4) ?
C15A C16A C17A N18A . . . . 0.2(9) ?
C30A P23A C24A C25A . . . . -39.6(14) ?
C36A P23A C24A C25A . . . . -148.0(14) ?
Ru1A P23A C24A C25A . . . . 92.6(13) ?
C30A P23A C24A C29A . . . . 150.1(12) ?
C36A P23A C24A C29A . . . . 41.7(15) ?
Ru1A P23A C24A C29A . . . . -77.6(14) ?
C29A C24A C25A C26A . . . . 0.(3) ?
P23A C24A C25A C26A . . . . -171.0(13) ?
C24A C25A C26A C27A . . . . 3.(3) ?
C25A C26A C27A C28A . . . . -5.(2) ?
C26A C27A C28A C29A . . . . 3.(2) ?
C25A C24A C29A C28A . . . . -1.(2) ?
P23A C24A C29A C28A . . . . 168.9(11) ?
C27A C28A C29A C24A . . . . 0.(2) ?
C29' C24' C25' C26' . . . . 0.(3) ?
P23A C24' C25' C26' . . . . -170.4(13) ?
C24' C25' C26' C27' . . . . 0.(3) ?
C25' C26' C27' C28' . . . . -1.(3) ?
C26' C27' C28' C29' . . . . 2.(3) ?
C27' C28' C29' C24' . . . . -2.(2) ?
C25' C24' C29' C28' . . . . 1.(2) ?
P23A C24' C29' C28' . . . . 172.1(12) ?
C24A P23A C30A C31A . . . . 130.0(7) ?
C36' P23A C30A C31A . . . . -138.7(7) ?
C36A P23A C30A C31A . . . . -121.4(7) ?
C24' P23A C30A C31A . . . . 120.5(7) ?
Ru1A P23A C30A C31A . . . . -0.5(5) ?
C24A P23A C30A C35A . . . . -47.6(7) ?
C36' P23A C30A C35A . . . . 43.7(8) ?
C36A P23A C30A C35A . . . . 61.0(7) ?
C24' P23A C30A C35A . . . . -57.1(7) ?
Ru1A P23A C30A C35A . . . . -178.1(4) ?
C35A C30A C31A C32A . . . . -1.9(8) ?
P23A C30A C31A C32A . . . . -179.6(4) ?
C30A C31A C32A C33A . . . . 1.4(9) ?
C31A C32A C33A C34A . . . . 0.1(9) ?
C32A C33A C34A C35A . . . . -1.0(10) ?
C33A C34A C35A C30A . . . . 0.4(10) ?
C31A C30A C35A C34A . . . . 1.1(9) ?
P23A C30A C35A C34A . . . . 178.8(5) ?
C38A N37A C36A P23A . . . . -89.6(13) ?
C42A N37A C36A P23A . . . . 144.3(11) ?
C38' N37' C36' P23A . . . . -100.4(13) ?
C42' N37' C36' P23A . . . . 138.8(12) ?
C30A P23A C36' N37' . . . . 73.1(12) ?
C24' P23A C36' N37' . . . . 172.1(12) ?
Ru1A P23A C36' N37' . . . . -63.9(14) ?
O50A N49A C44A C45A . . . . 0.8(7) ?
O50A N49A C44A C43A . . . . 178.6(6) ?
N40' C43A C44A N49A . . . . 19.9(14) ?
C48A C43A C44A N49A . . . . -175.2(6) ?
N40A C43A C44A N49A . . . . -11.5(11) ?
N40' C43A C44A C45A . . . . -162.6(11) ?
C48A C43A C44A C45A . . . . 2.3(9) ?
N40A C43A C44A C45A . . . . 166.0(8) ?
O50A N51A C45A C46A . . . . -173.2(6) ?
O50A N51A C45A C44A . . . . -0.5(6) ?
N49A C44A C45A N51A . . . . -0.2(7) ?
C43A C44A C45A N51A . . . . -178.2(6) ?
N49A C44A C45A C46A . . . . 173.2(5) ?
C43A C44A C45A C46A . . . . -4.7(9) ?
N51A C45A C46A C47A . . . . 175.5(6) ?
C44A C45A C46A C47A . . . . 3.4(8) ?
N51A C45A C46A N52A . . . . -5.5(10) ?
C44A C45A C46A N52A . . . . -177.5(5) ?
O54A N52A C46A C47A . . . . -22.7(8) ?
O53A N52A C46A C47A . . . . 157.8(5) ?
O54A N52A C46A C45A . . . . 158.3(6) ?
O53A N52A C46A C45A . . . . -21.2(8) ?
C45A C46A C47A C48A . . . . -0.1(9) ?
N52A C46A C47A C48A . . . . -179.2(5) ?
N40' C43A C48A C47A . . . . 166.2(10) ?
N40A C43A C48A C47A . . . . -161.9(8) ?
C44A C43A C48A C47A . . . . 1.1(9) ?
C46A C47A C48A C43A . . . . -2.2(10) ?
C36A N37A C38A C39A . . . . -76.4(15) ?
C42A N37A C38A C39A . . . . 51.0(15) ?
N37A C38A C39A N40A . . . . -57.0(14) ?
C48A C43A N40A C41A . . . . -168.8(9) ?
C44A C43A N40A C41A . . . . 29.3(14) ?
C48A C43A N40A C39A . . . . -20.3(14) ?
C44A C43A N40A C39A . . . . 177.8(9) ?
C38A C39A N40A C43A . . . . -92.6(13) ?
C38A C39A N40A C41A . . . . 60.2(14) ?
C43A N40A C41A C42A . . . . 92.0(15) ?
C39A N40A C41A C42A . . . . -59.7(15) ?
C36A N37A C42A C41A . . . . 77.6(16) ?
C38A N37A C42A C41A . . . . -50.8(17) ?
N40A C41A C42A N37A . . . . 56.5(18) ?
C36' N37' C38' C39' . . . . 177.0(13) ?
C42' N37' C38' C39' . . . . -59.8(16) ?
N37' C38' C39' N40' . . . . 55.5(15) ?
C48A C43A N40' C39' . . . . 9.2(19) ?
C44A C43A N40' C39' . . . . 172.9(11) ?
C48A C43A N40' C41' . . . . -146.1(12) ?
C44A C43A N40' C41' . . . . 18.(2) ?
C38' C39' N40' C43A . . . . 149.9(14) ?
C38' C39' N40' C41' . . . . -52.0(18) ?
C43A N40' C41' C42' . . . . -149.2(15) ?
C39' N40' C41' C42' . . . . 54.2(18) ?
C36' N37' C42' C41' . . . . -175.8(14) ?
C38' N37' C42' C41' . . . . 61.2(17) ?
N40' C41' C42' N37' . . . . -59.0(17) ?
